data_4119810
loop_
_publ_author_name
'Masayoshi Takase'
'Tomoyuki Narita'
'Wataru Fujita'
'Motoko S. Asano'
'Tohru Nishinaga'
'Hiroaki Benten'
'Kenji Yoza'
'Klaus M\"ullen'

_publ_section_title
;
 Pyrrole-Fused Azacoronene Family: The Influence of Replacement with
 Dialkoxybenzenes on the Optical and Electronic Properties in Neutral and
 Oxidized States
;
_journal_name_full 'Journal of the American Chemical Society'
_journal_page_first 8031
_journal_page_last 8040
_journal_paper_doi 10.1021/ja402371f
_journal_volume 135
_journal_year 2013
_chemical_formula_sum 'C150 H177 F18 N3 O6'
_chemical_formula_weight 2459.95
_chemical_name_common 4b
_chemical_name_systematic
; 
 ? 
;
_space_group_IT_number 2
_symmetry_cell_setting triclinic
_symmetry_space_group_name_Hall '-P 1'
_symmetry_space_group_name_H-M 'P -1'
_atom_sites_solution_hydrogens geom
_atom_sites_solution_primary direct
_atom_sites_solution_secondary difmap
_audit_creation_method SHELXL-97
_cell_angle_alpha 102.3660(10)
_cell_angle_beta 93.7450(10)
_cell_angle_gamma 113.2540(10)
_cell_formula_units_Z 2
_cell_length_a 17.1224(17)
_cell_length_b 18.0032(17)
_cell_length_c 23.929(2)
_cell_measurement_reflns_used 5361
_cell_measurement_temperature 93
_cell_measurement_theta_max 25.00
_cell_measurement_theta_min 2.33
_cell_volume 6526.9(10)
_computing_cell_refinement 'APEX2 (Bruker AXS, 2006)'
_computing_data_collection 'Bruker Instrument Service (Bruker AXS)'
_computing_data_reduction 'SAINT (Bruker AXS, 2004)'
_computing_molecular_graphics 'XSHEL (Bruker AXS,2002)'
_computing_publication_material 'XCIF (Bruker AXS, 2001)'
_computing_structure_refinement 'SHELXL-97 (Sheldrick, 1997)'
_computing_structure_solution 'SHELXS-97 (Sheldrick, 1997)'
_diffrn_ambient_temperature 93
_diffrn_detector_area_resol_mean 8.333
_diffrn_measured_fraction_theta_full 0.981
_diffrn_measured_fraction_theta_max 0.981
_diffrn_measurement_device_type 'Bruker APEXII CCD area detector'
_diffrn_measurement_method 'phi and omega scans'
_diffrn_radiation_monochromator 'Bruker Helios multilayer confocal mirror'
_diffrn_radiation_source 'Bruker TXS fine-focus rotating anode'
_diffrn_radiation_type MoK\a
_diffrn_radiation_wavelength 0.71073
_diffrn_reflns_av_R_equivalents 0.0309
_diffrn_reflns_av_sigmaI/netI 0.0820
_diffrn_reflns_limit_h_max 16
_diffrn_reflns_limit_h_min -20
_diffrn_reflns_limit_k_max 21
_diffrn_reflns_limit_k_min -20
_diffrn_reflns_limit_l_max 28
_diffrn_reflns_limit_l_min -26
_diffrn_reflns_number 31195
_diffrn_reflns_theta_full 25.03
_diffrn_reflns_theta_max 25.03
_diffrn_reflns_theta_min 2.14
_exptl_absorpt_coefficient_mu 0.092
_exptl_absorpt_correction_T_max 0.9954
_exptl_absorpt_correction_T_min 0.9622
_exptl_absorpt_correction_type multi-scan
_exptl_absorpt_process_details
;
Sheldrick, G. M. (2008) SADABS. University of G\"ottingen, Germany.
;
_exptl_crystal_colour yellow
_exptl_crystal_density_diffrn 1.252
_exptl_crystal_description plate
_exptl_crystal_F_000 2616
_exptl_crystal_size_max 0.42
_exptl_crystal_size_mid 0.10
_exptl_crystal_size_min 0.05
_refine_diff_density_max 0.995
_refine_diff_density_min -0.611
_refine_diff_density_rms 0.071
_refine_ls_extinction_method none
_refine_ls_goodness_of_fit_ref 1.040
_refine_ls_hydrogen_treatment constr
_refine_ls_matrix_type full
_refine_ls_number_parameters 1850
_refine_ls_number_reflns 22605
_refine_ls_number_restraints 3416
_refine_ls_restrained_S_all 1.062
_refine_ls_R_factor_all 0.1507
_refine_ls_R_factor_gt 0.0843
_refine_ls_shift/su_max 0.046
_refine_ls_shift/su_mean 0.001
_refine_ls_structure_factor_coef Fsqd
_refine_ls_weighting_details 'calc w=1/[\s^2^(Fo^2^)+(0.1546P)^2^+2.7942P] where P=(Fo^2^+2Fc^2^)/3'
_refine_ls_weighting_scheme calc
_refine_ls_wR_factor_gt 0.2319
_refine_ls_wR_factor_ref 0.2790
_reflns_number_gt 12534
_reflns_number_total 22605
_reflns_threshold_expression >2sigma(I)
_cod_data_source_file ja402371f_si_002.cif
_cod_data_source_block 4b
_cod_original_cell_volume 6526.8(11)
_cod_original_sg_symbol_H-M 'P -1 '
_cod_database_code 4119810

loop_
_symmetry_equiv_pos_as_xyz
'x, y, z'
'-x, -y, -z'

loop_
_atom_site_label
_atom_site_type_symbol
_atom_site_fract_x
_atom_site_fract_y
_atom_site_fract_z
_atom_site_U_iso_or_equiv
_atom_site_adp_type
_atom_site_occupancy
_atom_site_symmetry_multiplicity
_atom_site_calc_flag
_atom_site_refinement_flags
_atom_site_disorder_assembly
_atom_site_disorder_group
C1 C 0.2044(3) 0.6863(2) 0.53478(17) 0.0260(9) Uani 1 1 d U . .
C2 C 0.2742(3) 0.5425(2) 0.28327(17) 0.0279(9) Uani 1 1 d DU B .
C3 C 0.2500(3) 0.4575(3) 0.27488(17) 0.0312(9) Uani 1 1 d U . .
H3A H 0.2637 0.4277 0.2421 0.037 Uiso 1 1 calc RD . .
C4 C 0.1372(3) 0.4157(2) 0.40391(17) 0.0255(9) Uani 1 1 d U . .
C5 C 0.2557(3) 0.5880(2) 0.33189(17) 0.0273(9) Uani 1 1 d U . .
C6 C 0.1181(3) 0.5567(2) 0.56271(17) 0.0257(9) Uani 1 1 d U . .
C7 C 0.3195(3) 0.9518(2) 0.57599(18) 0.0289(9) Uani 1 1 d U . .
C9 C 0.1656(2) 0.5984(2) 0.52240(17) 0.0254(9) Uani 1 1 d U . .
C10 C 0.1710(3) 0.6969(2) 0.63263(17) 0.0271(9) Uani 1 1 d U . .
C11 C 0.0090(3) 0.4796(3) 0.63230(18) 0.0304(9) Uani 1 1 d U . .
H11A H -0.0312 0.4530 0.6552 0.036 Uiso 1 1 calc R . .
C13 C 0.2863(3) 0.8643(2) 0.56550(17) 0.0271(9) Uani 1 1 d U . .
C15 C 0.3151(3) 0.8168(2) 0.35179(17) 0.0267(9) Uani 1 1 d U . .
C16 C 0.2676(3) 0.9314(2) 0.35847(18) 0.0310(9) Uani 1 1 d U . .
H16A H 0.2378 0.9135 0.3886 0.037 Uiso 1 1 calc R . .
C18 C 0.0187(3) 0.4312(2) 0.58210(18) 0.0269(9) Uani 1 1 d U . .
C20 C 0.2800(3) 0.6782(2) 0.34489(17) 0.0268(9) Uani 1 1 d U . .
C21 C 0.0745(3) 0.4680(2) 0.54531(17) 0.0263(9) Uani 1 1 d U . .
C22 C 0.3621(3) 0.9912(3) 0.53574(18) 0.0307(9) Uani 1 1 d U . .
H22A H 0.3880 1.0506 0.5449 0.037 Uiso 1 1 calc R . .
C24 C 0.2501(3) 0.8190(2) 0.60820(17) 0.0269(9) Uani 1 1 d U . .
C25 C 0.3166(3) 0.8911(2) 0.33392(17) 0.0282(9) Uani 1 1 d U . .
C26 C 0.2063(3) 0.4145(2) 0.31277(18) 0.0298(9) Uani 1 1 d U . .
C27 C 0.2941(3) 0.7361(2) 0.31225(17) 0.0283(9) Uani 1 1 d U . .
C28 C 0.2612(3) 0.9963(3) 0.34011(19) 0.0345(10) Uani 1 1 d U . .
H28A H 0.2285 1.0236 0.3583 0.041 Uiso 1 1 calc R . .
C29 C 0.2520(3) 0.8374(3) 0.66773(18) 0.0298(9) Uani 1 1 d U . .
C30 C 0.2870(3) 0.8193(2) 0.50966(17) 0.0266(9) Uani 1 1 d U . .
C31 C 0.3128(2) 0.8060(2) 0.40772(17) 0.0250(9) Uani 1 1 d U . .
C33 C 0.1150(3) 0.6064(2) 0.61614(17) 0.0272(9) Uani 1 1 d U . .
C34 C 0.0626(3) 0.2444(3) 0.52706(19) 0.0340(10) Uani 1 1 d U . .
H34A H 0.1166 0.2859 0.5483 0.041 Uiso 1 1 calc R . .
C35 C 0.0930(3) 0.3344(2) 0.40825(18) 0.0277(9) Uani 1 1 d U . .
C37 C 0.0099(3) 0.2269(2) 0.31551(18) 0.0307(9) Uani 1 1 d U . .
H37A H -0.0118 0.2646 0.3062 0.037 Uiso 1 1 calc R . .
C38 C 0.2046(3) 0.7610(2) 0.68332(18) 0.0286(9) Uani 1 1 d U . .
C39 C -0.0178(3) 0.1477(3) 0.27898(19) 0.0338(10) Uani 1 1 d U . .
H39A H -0.0574 0.1316 0.2443 0.041 Uiso 1 1 calc R . .
C41 C 0.3028(3) 0.9183(3) 0.71281(18) 0.0337(10) Uani 1 1 d U . .
C42 C 0.2105(3) 0.7536(3) 0.74375(18) 0.0337(10) Uani 1 1 d U . .
C44 C 0.0640(3) 0.3381(2) 0.46301(18) 0.0285(9) Uani 1 1 d U . .
C48 C 0.3612(3) 0.9205(3) 0.29060(18) 0.0336(10) Uani 1 1 d U . .
H48A H 0.3976 0.8964 0.2744 0.040 Uiso 1 1 calc R . .
C50 C 0.0994(3) 0.1954(3) 0.37942(19) 0.0305(9) Uani 1 1 d U . .
H50A H 0.1394 0.2114 0.4140 0.037 Uiso 1 1 calc R . .
C51 C 0.0251(3) 0.1691(3) 0.5418(2) 0.0393(11) Uani 1 1 d U . .
H51A H 0.0532 0.1593 0.5731 0.047 Uiso 1 1 calc R . .
C55 C 0.0711(3) 0.1156(3) 0.34264(19) 0.0347(10) Uani 1 1 d U . .
H55A H 0.0925 0.0776 0.3518 0.042 Uiso 1 1 calc R . .
C56 C 0.3528(3) 0.9844(3) 0.27108(19) 0.0343(10) Uani 1 1 d U . .
H56A H 0.3820 1.0025 0.2408 0.041 Uiso 1 1 calc R . .
C57 C 0.0565(3) 0.5659(3) 0.65007(18) 0.0301(9) Uani 1 1 d U . .
C60 C 0.2274(3) 0.6883(3) 0.7549(2) 0.0427(11) Uani 1 1 d U . .
H60A H 0.2315 0.6481 0.7236 0.051 Uiso 1 1 calc R . .
C61 C 0.2946(3) 1.0920(3) 0.2755(2) 0.0426(11) Uani 1 1 d U . .
C63 C 0.2668(3) 0.7134(3) 0.24827(18) 0.0318(9) Uani 1 1 d U . .
C64 C 0.0220(3) 0.2595(2) 0.48167(18) 0.0299(9) Uani 1 1 d U . .
C65 C 0.3022(3) 1.0221(3) 0.29532(19) 0.0348(10) Uani 1 1 d U . .
C68 C 0.1482(4) 0.6442(3) 0.1676(2) 0.0463(12) Uani 1 1 d U . .
H68A H 0.0888 0.6099 0.1531 0.056 Uiso 1 1 calc R . .
C70 C 0.0120(3) 0.0911(3) 0.2927(2) 0.0355(10) Uani 1 1 d U . .
C72 C 0.2184(3) 0.8056(3) 0.8465(2) 0.0475(12) Uani 1 1 d U . .
H72A H 0.2165 0.8470 0.8779 0.057 Uiso 1 1 calc R . .
C74 C 0.1804(3) 0.6641(3) 0.22671(19) 0.0389(11) Uani 1 1 d U . .
H74A H 0.1422 0.6434 0.2524 0.047 Uiso 1 1 calc R . .
C75 C 0.2660(3) 0.9730(3) 0.73458(19) 0.0368(10) Uani 1 1 d U . .
H75A H 0.2094 0.9619 0.7179 0.044 Uiso 1 1 calc R . .
C76 C -0.0932(3) 0.1217(3) 0.4651(2) 0.0413(11) Uani 1 1 d U . .
H76A H -0.1464 0.0793 0.4434 0.050 Uiso 1 1 calc R . .
C77 C 0.2049(3) 0.8109(3) 0.79063(19) 0.0381(11) Uani 1 1 d U . .
H77A H 0.1913 0.8549 0.7838 0.046 Uiso 1 1 calc R . .
C80 C -0.0563(3) 0.1971(3) 0.4502(2) 0.0353(10) Uani 1 1 d U . .
H80A H -0.0845 0.2062 0.4185 0.042 Uiso 1 1 calc R . .
C83 C 0.3216(3) 0.7409(3) 0.20942(19) 0.0417(11) Uani 1 1 d U . .
H83A H 0.3815 0.7733 0.2232 0.050 Uiso 1 1 calc R . .
C84 C 0.3850(3) 0.9353(3) 0.73767(19) 0.0409(11) Uani 1 1 d U . .
H84A H 0.4108 0.8986 0.7235 0.049 Uiso 1 1 calc R . .
C85 C -0.0532(3) 0.1082(3) 0.5107(2) 0.0436(11) Uani 1 1 d U . .
C89 C 0.3110(3) 1.0429(3) 0.7799(2) 0.0454(12) Uani 1 1 d U . .
H89A H 0.2856 1.0799 0.7943 0.055 Uiso 1 1 calc R . .
C90 C 0.0694(3) 0.2522(2) 0.36588(18) 0.0282(9) Uani 1 1 d U . .
C96 C 0.2904(4) 0.7219(3) 0.1516(2) 0.0513(13) Uani 1 1 d U . .
H96A H 0.3288 0.7413 0.1257 0.062 Uiso 1 1 calc R . .
C99 C 0.2040(4) 0.6750(3) 0.1307(2) 0.0533(13) Uani 1 1 d U . .
C106 C 0.4299(3) 1.0058(3) 0.7832(2) 0.0508(13) Uani 1 1 d U . .
H10A H 0.4868 1.0176 0.7999 0.061 Uiso 1 1 calc R . .
C107 C 0.3929(4) 1.0588(3) 0.8045(2) 0.0503(13) Uani 1 1 d U . .
C115 C 0.2386(4) 0.6809(4) 0.8113(2) 0.0575(14) Uani 1 1 d U . .
H11B H 0.2488 0.6353 0.8183 0.069 Uiso 1 1 calc R . .
C117 C 0.2347(4) 0.7406(4) 0.8573(2) 0.0558(13) Uani 1 1 d U . .
C141 C 0.1714(2) 0.5540(2) 0.46892(17) 0.0243(8) Uani 1 1 d U . .
C144 C 0.2119(2) 0.5928(2) 0.42740(17) 0.0262(9) Uani 1 1 d U . .
C147 C 0.2476(2) 0.7284(2) 0.49586(17) 0.0255(9) Uani 1 1 d U . .
C148 C 0.2516(2) 0.6802(2) 0.44314(17) 0.0243(8) Uani 1 1 d U . .
C149 C 0.2158(3) 0.5441(2) 0.37210(17) 0.0266(9) Uani 1 1 d U . .
C150 C 0.3229(3) 0.8580(2) 0.46594(17) 0.0266(9) Uani 1 1 d U . .
C151 C 0.3677(3) 0.9463(2) 0.48322(17) 0.0271(9) Uani 1 1 d U . .
C152 C 0.0871(3) 0.4210(2) 0.49188(17) 0.0266(9) Uani 1 1 d U . .
C153 C 0.1853(3) 0.4559(2) 0.36205(17) 0.0265(9) Uani 1 1 d U . .
C159 C 0.1681(5) 0.6582(4) 0.0680(3) 0.0708(16) Uani 1 1 d U . .
C173 C 0.4400(5) 1.1359(4) 0.8529(3) 0.0759(19) Uani 1 1 d U . .
C174 C 0.2450(6) 0.7297(5) 0.9171(3) 0.0837(18) Uani 1 1 d U . .
C176 C -0.0197(3) 0.0058(3) 0.2536(2) 0.0440(12) Uani 1 1 d U . .
C177 C -0.0962(4) 0.0264(3) 0.5252(3) 0.0595(14) Uani 1 1 d U . .
C1A C -0.0730(3) 0.3015(2) 0.60345(17) 0.0305(9) Uani 1 1 d DU . .
H1AA H -0.1078 0.2425 0.5814 0.037 Uiso 1 1 calc R . .
H1AB H -0.1136 0.3250 0.6178 0.037 Uiso 1 1 calc R . .
C2A C -0.0168(3) 0.3025(3) 0.65503(19) 0.0341(10) Uani 1 1 d DU . .
H2AA H 0.0045 0.3575 0.6839 0.041 Uiso 1 1 calc R . .
H2AB H 0.0337 0.2938 0.6425 0.041 Uiso 1 1 calc R . .
C3A C -0.0689(3) 0.2329(3) 0.68237(19) 0.0365(10) Uani 1 1 d DU . .
H3AA H -0.1268 0.2325 0.6838 0.044 Uiso 1 1 calc R . .
H3AB H -0.0769 0.1785 0.6568 0.044 Uiso 1 1 calc R . .
C4A C -0.0296(3) 0.2400(3) 0.74287(19) 0.0394(11) Uani 1 1 d DU . .
H4AA H -0.0155 0.2966 0.7678 0.047 Uiso 1 1 calc R . .
H4AB H 0.0248 0.2331 0.7411 0.047 Uiso 1 1 calc R . .
C5A C -0.0896(3) 0.1746(3) 0.7703(2) 0.0419(11) Uani 1 1 d DU . .
H5AA H -0.1448 0.1803 0.7704 0.050 Uiso 1 1 calc R . .
H5AB H -0.1021 0.1182 0.7458 0.050 Uiso 1 1 calc R . .
C6A C -0.0541(3) 0.1812(3) 0.8316(2) 0.0460(12) Uani 1 1 d DU . .
H6AA H -0.0374 0.2389 0.8556 0.055 Uiso 1 1 calc R . .
H6AB H -0.0014 0.1710 0.8312 0.055 Uiso 1 1 calc R . .
C7A C -0.1175(3) 0.1199(3) 0.8595(2) 0.0466(12) Uani 1 1 d DU . .
H7AA H -0.1689 0.1322 0.8617 0.056 Uiso 1 1 calc R . .
H7AB H -0.1366 0.0626 0.8342 0.056 Uiso 1 1 calc R . .
C8A C -0.0824(4) 0.1219(3) 0.9193(2) 0.0556(14) Uani 1 1 d DU . .
H8AA H -0.0563 0.1807 0.9431 0.067 Uiso 1 1 calc R . .
H8AB H -0.0359 0.1025 0.9163 0.067 Uiso 1 1 calc R . .
C9A C -0.1479(4) 0.0693(3) 0.9504(2) 0.0555(14) Uani 1 1 d DU . .
H9AA H -0.1755 0.0109 0.9259 0.067 Uiso 1 1 calc R . .
H9AB H -0.1933 0.0901 0.9548 0.067 Uiso 1 1 calc R . .
C10A C -0.1110(4) 0.0693(4) 1.0100(2) 0.0635(15) Uani 1 1 d DU . .
H10B H -0.0668 0.0469 1.0055 0.076 Uiso 1 1 calc R . .
H10C H -0.0817 0.1279 1.0341 0.076 Uiso 1 1 calc R . .
C11A C -0.1766(4) 0.0189(4) 1.0421(2) 0.0713(17) Uani 1 1 d DU . .
H11C H -0.2045 -0.0403 1.0189 0.086 Uiso 1 1 calc R . .
H11D H -0.2219 0.0400 1.0458 0.086 Uiso 1 1 calc R . .
C12A C -0.1376(5) 0.0227(5) 1.1026(3) 0.088(2) Uani 1 1 d DU . .
H12A H -0.1831 -0.0105 1.1214 0.132 Uiso 1 1 calc R . .
H12B H -0.1104 0.0810 1.1260 0.132 Uiso 1 1 calc R . .
H12C H -0.0941 0.0000 1.0992 0.132 Uiso 1 1 calc R . .
C1B C -0.0006(3) 0.5721(3) 0.73885(17) 0.0323(10) Uani 1 1 d DU . .
H1BA H 0.0248 0.5354 0.7499 0.039 Uiso 1 1 calc R . .
H1BB H -0.0614 0.5368 0.7205 0.039 Uiso 1 1 calc R . .
C2B C 0.0038(3) 0.6366(3) 0.79167(19) 0.0413(11) Uani 1 1 d DU . .
H2BA H -0.0274 0.6687 0.7807 0.050 Uiso 1 1 calc R . .
H2BB H 0.0648 0.6762 0.8063 0.050 Uiso 1 1 calc R . .
C3B C -0.0344(3) 0.5993(3) 0.84005(18) 0.0400(11) Uani 1 1 d DU . .
H3BA H -0.0071 0.5629 0.8487 0.048 Uiso 1 1 calc R . .
H3BB H -0.0969 0.5640 0.8269 0.048 Uiso 1 1 calc R . .
C4B C -0.0214(4) 0.6673(3) 0.8959(2) 0.0556(13) Uani 1 1 d DU . .
H4BA H 0.0411 0.7033 0.9084 0.067 Uiso 1 1 calc R . .
H4BB H -0.0496 0.7030 0.8873 0.067 Uiso 1 1 calc R . .
C5B C -0.0582(4) 0.6306(4) 0.9459(2) 0.0595(14) Uani 1 1 d DU . .
H5BA H -0.0302 0.5945 0.9542 0.071 Uiso 1 1 calc R . .
H5BB H -0.0435 0.6771 0.9812 0.071 Uiso 1 1 calc R . .
C6B C -0.1526(4) 0.5812(4) 0.9334(2) 0.0622(15) Uani 1 1 d DU . .
H6BA H -0.1660 0.5290 0.9029 0.075 Uiso 1 1 calc R . .
H6BB H -0.1796 0.6135 0.9176 0.075 Uiso 1 1 calc R . .
C7B C -0.1935(4) 0.5576(4) 0.9862(2) 0.0703(16) Uani 1 1 d DU A .
H7BA H -0.1655 0.5269 1.0032 0.084 Uiso 1 1 calc R . .
H7BB H -0.1835 0.6093 1.0160 0.084 Uiso 1 1 calc R . .
C8B C -0.2897(4) 0.5034(5) 0.9693(3) 0.091(2) Uani 1 1 d DU . .
H8BA H -0.3002 0.4559 0.9356 0.109 Uiso 0.673(7) 1 calc PR A -1
H8BB H -0.3188 0.5369 0.9577 0.109 Uiso 0.673(7) 1 calc PR A -1
H8PA H -0.3130 0.5253 0.9409 0.109 Uiso 0.327(7) 1 calc PR A -2
H8PB H -0.2978 0.4462 0.9490 0.109 Uiso 0.327(7) 1 calc PR A -2
C9B C -0.3283(5) 0.4693(7) 1.0200(4) 0.084(3) Uani 0.673(7) 1 d PDU A -1
H9BA H -0.2960 0.4399 1.0339 0.101 Uiso 0.673(7) 1 calc PR A -1
H9BB H -0.3223 0.5166 1.0526 0.101 Uiso 0.673(7) 1 calc PR A -1
C10B C -0.4239(5) 0.4087(7) 1.0008(4) 0.095(3) Uani 0.673(7) 1 d PDU A -1
H10D H -0.4536 0.4349 0.9802 0.114 Uiso 0.673(7) 1 calc PR A -1
H10E H -0.4285 0.3571 0.9731 0.114 Uiso 0.673(7) 1 calc PR A -1
C11B C -0.4694(6) 0.3851(7) 1.0511(4) 0.100(3) Uani 0.673(7) 1 d PDU A -1
H11E H -0.4394 0.3598 1.0722 0.120 Uiso 0.673(7) 1 calc PR A -1
H11F H -0.4664 0.4364 1.0783 0.120 Uiso 0.673(7) 1 calc PR A -1
C12B C -0.5607(7) 0.3254(9) 1.0310(6) 0.131(5) Uani 0.673(7) 1 d PDU A -1
H12D H -0.5866 0.3081 1.0640 0.197 Uiso 0.673(7) 1 calc PR A -1
H12E H -0.5642 0.2761 1.0020 0.197 Uiso 0.673(7) 1 calc PR A -1
H12F H -0.5920 0.3524 1.0135 0.197 Uiso 0.673(7) 1 calc PR A -1
C1C C 0.3389(3) 1.0835(2) 0.63865(19) 0.0346(10) Uani 1 1 d DU . .
H1CA H 0.3069 1.1028 0.6670 0.042 Uiso 1 1 calc R . .
H1CB H 0.3289 1.1000 0.6029 0.042 Uiso 1 1 calc R . .
C2C C 0.4345(3) 1.1269(3) 0.66336(19) 0.0373(10) Uani 1 1 d DU . .
H2CA H 0.4663 1.1034 0.6372 0.045 Uiso 1 1 calc R . .
H2CB H 0.4441 1.1163 0.7016 0.045 Uiso 1 1 calc R . .
C3C C 0.4696(3) 1.2217(3) 0.67041(19) 0.0396(11) Uani 1 1 d DU . .
H3CA H 0.4275 1.2417 0.6867 0.048 Uiso 1 1 calc R . .
H3CB H 0.5238 1.2497 0.6989 0.048 Uiso 1 1 calc R . .
C4C C 0.4874(3) 1.2484(3) 0.61435(19) 0.0356(10) Uani 1 1 d DU . .
H4CA H 0.5352 1.2357 0.6006 0.043 Uiso 1 1 calc R . .
H4CB H 0.4356 1.2159 0.5841 0.043 Uiso 1 1 calc R . .
C5C C 0.5113(3) 1.3415(3) 0.6233(2) 0.0400(11) Uani 1 1 d DU . .
H5CA H 0.4594 1.3515 0.6302 0.048 Uiso 1 1 calc R . .
H5CB H 0.5550 1.3724 0.6589 0.048 Uiso 1 1 calc R . .
C6C C 0.5463(3) 1.3784(3) 0.57420(19) 0.0367(10) Uani 1 1 d DU . .
H6CA H 0.5021 1.3498 0.5387 0.044 Uiso 1 1 calc R . .
H6CB H 0.5976 1.3679 0.5663 0.044 Uiso 1 1 calc R . .
C7C C 0.5711(3) 1.4722(3) 0.5878(2) 0.0411(11) Uani 1 1 d DU . .
H7CA H 0.5184 1.4815 0.5926 0.049 Uiso 1 1 calc R . .
H7CB H 0.6107 1.4993 0.6254 0.049 Uiso 1 1 calc R . .
C8C C 0.6138(3) 1.5158(3) 0.5431(2) 0.0367(10) Uani 1 1 d DU . .
H8CA H 0.6674 1.5082 0.5387 0.044 Uiso 1 1 calc R . .
H8CB H 0.5748 1.4888 0.5052 0.044 Uiso 1 1 calc R . .
C9C C 0.6355(3) 1.6087(3) 0.5587(2) 0.0456(12) Uani 1 1 d DU . .
H9CA H 0.6752 1.6354 0.5963 0.055 Uiso 1 1 calc R . .
H9CB H 0.5818 1.6159 0.5642 0.055 Uiso 1 1 calc R . .
C10C C 0.6764(3) 1.6544(3) 0.5145(2) 0.0472(12) Uani 1 1 d DU . .
H10F H 0.7345 1.6552 0.5136 0.057 Uiso 1 1 calc R . .
H10G H 0.6414 1.6225 0.4756 0.057 Uiso 1 1 calc R . .
C11C C 0.6849(3) 1.7437(3) 0.5260(3) 0.0575(14) Uani 1 1 d DU . .
H11G H 0.6268 1.7429 0.5260 0.069 Uiso 1 1 calc R . .
H11H H 0.7190 1.7755 0.5652 0.069 Uiso 1 1 calc R . .
C12C C 0.7275(4) 1.7892(3) 0.4821(3) 0.0714(18) Uani 1 1 d DU . .
H12G H 0.7305 1.8460 0.4920 0.107 Uiso 1 1 calc R . .
H12H H 0.6937 1.7588 0.4432 0.107 Uiso 1 1 calc R . .
H12I H 0.7860 1.7920 0.4827 0.107 Uiso 1 1 calc R . .
C1D C 0.4483(3) 1.0744(2) 0.45991(18) 0.0303(9) Uani 1 1 d DU . .
H1DA H 0.4898 1.0984 0.4967 0.036 Uiso 1 1 calc R . .
H1DB H 0.4004 1.0914 0.4657 0.036 Uiso 1 1 calc R . .
C2D C 0.4924(3) 1.1081(2) 0.41253(18) 0.0310(9) Uani 1 1 d U . .
H2DA H 0.4516 1.0830 0.3754 0.037 Uiso 1 1 calc R . .
H2DB H 0.5418 1.0932 0.4076 0.037 Uiso 1 1 calc R . .
C3D C 0.5239(3) 1.2030(3) 0.42884(19) 0.0346(10) Uani 1 1 d U . .
H3DA H 0.4735 1.2164 0.4338 0.041 Uiso 1 1 calc R . .
H3DB H 0.5627 1.2264 0.4668 0.041 Uiso 1 1 calc R . .
C4D C 0.5713(3) 1.2465(2) 0.38537(19) 0.0327(10) Uani 1 1 d U . .
H4DA H 0.5327 1.2240 0.3474 0.039 Uiso 1 1 calc R . .
H4DB H 0.6219 1.2336 0.3802 0.039 Uiso 1 1 calc R . .
C5D C 0.6015(3) 1.3411(3) 0.4040(2) 0.0388(11) Uani 1 1 d U . .
H5DA H 0.5504 1.3538 0.4057 0.047 Uiso 1 1 calc R . .
H5DB H 0.6355 1.3626 0.4437 0.047 Uiso 1 1 calc R . .
C6D C 0.6560(3) 1.3871(3) 0.3643(2) 0.0365(10) Uani 1 1 d U . .
H6DA H 0.6219 1.3654 0.3248 0.044 Uiso 1 1 calc R . .
H6DB H 0.7069 1.3740 0.3625 0.044 Uiso 1 1 calc R . .
C7D C 0.6871(4) 1.4816(3) 0.3824(2) 0.0486(12) Uani 1 1 d U . .
H7DA H 0.7126 1.5026 0.4241 0.058 Uiso 1 1 calc R . .
H7DB H 0.6370 1.4954 0.3773 0.058 Uiso 1 1 calc R . .
C8D C 0.7552(4) 1.5273(3) 0.3470(2) 0.0590(14) Uani 1 1 d U . .
H8DA H 0.7776 1.5883 0.3648 0.071 Uiso 1 1 calc R . .
H8DB H 0.8040 1.5116 0.3516 0.071 Uiso 1 1 calc R . .
C9D C 0.7265(4) 1.5114(3) 0.2831(2) 0.0562(14) Uani 1 1 d U . .
H9DA H 0.6869 1.5383 0.2782 0.067 Uiso 1 1 calc R . .
H9DB H 0.6932 1.4504 0.2665 0.067 Uiso 1 1 calc R . .
C10D C 0.7992(4) 1.5432(4) 0.2478(2) 0.0601(14) Uani 1 1 d U . .
H10H H 0.8345 1.6036 0.2658 0.072 Uiso 1 1 calc R . .
H10I H 0.8368 1.5137 0.2507 0.072 Uiso 1 1 calc R . .
C11D C 0.7703(4) 1.5318(4) 0.1847(2) 0.0590(14) Uani 1 1 d U . .
H11I H 0.7395 1.5675 0.1813 0.071 Uiso 1 1 calc R . .
H11J H 0.7291 1.4728 0.1674 0.071 Uiso 1 1 calc R . .
C12D C 0.8446(4) 1.5538(5) 0.1503(3) 0.086(2) Uani 1 1 d U . .
H12J H 0.8219 1.5452 0.1096 0.129 Uiso 1 1 calc R . .
H12K H 0.8745 1.5178 0.1526 0.129 Uiso 1 1 calc R . .
H12L H 0.8850 1.6126 0.1666 0.129 Uiso 1 1 calc R . .
C1F C 0.2148(3) 0.2850(3) 0.26361(19) 0.0410(11) Uani 1 1 d DU . .
H1FA H 0.2126 0.2350 0.2757 0.049 Uiso 1 1 calc R . .
H1FB H 0.2759 0.3201 0.2627 0.049 Uiso 1 1 calc R . .
C2F C 0.1647(4) 0.2566(3) 0.2031(2) 0.0533(13) Uani 1 1 d U . .
H2FA H 0.1851 0.3037 0.1847 0.064 Uiso 1 1 calc R . .
H2FB H 0.1030 0.2414 0.2053 0.064 Uiso 1 1 calc R . .
C3F C 0.1741(4) 0.1819(4) 0.1655(2) 0.0658(15) Uani 1 1 d U . .
H3FA H 0.1453 0.1325 0.1806 0.079 Uiso 1 1 calc R . .
H3FB H 0.2361 0.1939 0.1688 0.079 Uiso 1 1 calc R . .
C4F C 0.1365(5) 0.1602(4) 0.1016(3) 0.0723(16) Uani 1 1 d U . .
H4FA H 0.0850 0.1722 0.0984 0.087 Uiso 1 1 calc R . .
H4FB H 0.1177 0.0994 0.0845 0.087 Uiso 1 1 calc R . .
C5F C 0.2007(5) 0.2090(4) 0.0663(3) 0.0740(17) Uani 1 1 d U . .
H5FA H 0.2255 0.2695 0.0862 0.089 Uiso 1 1 calc R . .
H5FB H 0.2486 0.1912 0.0649 0.089 Uiso 1 1 calc R . .
C6F C 0.1591(5) 0.1953(4) 0.0044(3) 0.0763(17) Uani 1 1 d U . .
H6FA H 0.1261 0.1344 -0.0132 0.092 Uiso 1 1 calc R . .
H6FB H 0.1177 0.2214 0.0058 0.092 Uiso 1 1 calc R . .
C7F C 0.2238(5) 0.2315(5) -0.0337(3) 0.0839(19) Uani 1 1 d U . .
H7FA H 0.2630 0.2031 -0.0365 0.101 Uiso 1 1 calc R . .
H7FB H 0.2591 0.2916 -0.0144 0.101 Uiso 1 1 calc R . .
C8F C 0.1855(5) 0.2242(5) -0.0951(3) 0.0783(17) Uani 1 1 d U . .
H8FA H 0.1502 0.2568 -0.0928 0.094 Uiso 1 1 calc R . .
H8FB H 0.1466 0.1648 -0.1137 0.094 Uiso 1 1 calc R . .
C9F C 0.2539(5) 0.2556(5) -0.1336(3) 0.0826(19) Uani 1 1 d U . .
H9FA H 0.2907 0.3159 -0.1163 0.099 Uiso 1 1 calc R . .
H9FB H 0.2912 0.2253 -0.1342 0.099 Uiso 1 1 calc R . .
C10F C 0.2148(5) 0.2435(4) -0.1958(3) 0.0779(18) Uani 1 1 d U . .
H10L H 0.1814 0.2778 -0.1952 0.093 Uiso 1 1 calc R . .
H10M H 0.1738 0.1841 -0.2117 0.093 Uiso 1 1 calc R . .
C11F C 0.2801(5) 0.2669(5) -0.2367(3) 0.092(2) Uani 1 1 d U . .
H11M H 0.3159 0.2353 -0.2356 0.110 Uiso 1 1 calc R . .
H11N H 0.3187 0.3273 -0.2224 0.110 Uiso 1 1 calc R . .
C12F C 0.2382(6) 0.2487(5) -0.3012(3) 0.106(3) Uani 1 1 d U . .
H12P H 0.2837 0.2646 -0.3249 0.160 Uiso 1 1 calc R . .
H12Q H 0.2043 0.2814 -0.3030 0.160 Uiso 1 1 calc R . .
H12R H 0.2005 0.1889 -0.3160 0.160 Uiso 1 1 calc R . .
C9P C -0.3439(7) 0.4962(14) 1.0170(6) 0.094(4) Uani 0.327(7) 1 d PDU A -2
H9PS H -0.3262 0.5526 1.0434 0.112 Uiso 0.327(7) 1 calc PR A -2
H9PT H -0.3321 0.4608 1.0397 0.112 Uiso 0.327(7) 1 calc PR A -2
C10P C -0.4414(7) 0.4587(10) 0.9946(9) 0.100(4) Uani 0.327(7) 1 d PDU A -2
H10S H -0.4707 0.4708 1.0274 0.120 Uiso 0.327(7) 1 calc PR A -2
H10T H -0.4517 0.4870 0.9656 0.120 Uiso 0.327(7) 1 calc PR A -2
C11P C -0.4818(13) 0.3647(10) 0.9672(9) 0.101(5) Uani 0.327(7) 1 d PDU A -2
H11S H -0.5443 0.3470 0.9550 0.121 Uiso 0.327(7) 1 calc PR A -2
H11T H -0.4573 0.3542 0.9316 0.121 Uiso 0.327(7) 1 calc PR A -2
C12P C -0.4720(19) 0.3096(15) 1.0029(12) 0.125(6) Uani 0.327(7) 1 d PDU A -2
H12Y H -0.5211 0.2546 0.9902 0.188 Uiso 0.327(7) 1 calc PR A -2
H12Z H -0.4702 0.3348 1.0438 0.188 Uiso 0.327(7) 1 calc PR A -2
H13A H -0.4184 0.3032 0.9982 0.188 Uiso 0.327(7) 1 calc PR A -2
C1X C 0.3272(16) 0.5495(8) 0.1912(5) 0.048(3) Uani 0.230(3) 1 d PDU B -1
H1XA H 0.2888 0.5585 0.1632 0.058 Uiso 0.230(3) 1 calc PR B -1
H1XB H 0.3068 0.4883 0.1859 0.058 Uiso 0.230(3) 1 calc PRD B -1
C2X C 0.4187(15) 0.5852(14) 0.1785(12) 0.065(3) Uani 0.230(3) 1 d PDU B -1
H2XA H 0.4586 0.6211 0.2150 0.077 Uiso 0.230(3) 1 calc PR B -1
H2XB H 0.4225 0.6207 0.1515 0.077 Uiso 0.230(3) 1 calc PR B -1
C3X C 0.4466(17) 0.5166(17) 0.1519(11) 0.083(4) Uani 0.230(3) 1 d PDU B -1
H3XA H 0.3943 0.4633 0.1442 0.100 Uiso 0.230(3) 1 calc PR B -1
H3XB H 0.4598 0.5249 0.1134 0.100 Uiso 0.230(3) 1 calc PR B -1
C4X C 0.5184(16) 0.4998(16) 0.1779(14) 0.096(4) Uani 0.230(3) 1 d PDU B -1
H4XA H 0.5522 0.5469 0.2123 0.115 Uiso 0.230(3) 1 calc PR B -1
H4XB H 0.5574 0.4987 0.1493 0.115 Uiso 0.230(3) 1 calc PR B -1
C5X C 0.488(2) 0.4172(16) 0.1965(13) 0.091(4) Uani 0.230(3) 1 d PDU B -1
H5XA H 0.5303 0.4284 0.2311 0.109 Uiso 0.230(3) 1 calc PR B -1
H5XB H 0.4332 0.4096 0.2104 0.109 Uiso 0.230(3) 1 calc PR B -1
C6X C 0.475(2) 0.3361(16) 0.1608(14) 0.104(4) Uani 0.230(3) 1 d PDU B -1
H6XA H 0.4908 0.3418 0.1225 0.124 Uiso 0.230(3) 1 calc PR B -1
H6XB H 0.4126 0.2980 0.1545 0.124 Uiso 0.230(3) 1 calc PR B -1
C7X C 0.527(3) 0.2981(19) 0.1885(18) 0.110(3) Uani 0.230(3) 1 d PDU B -1
H7XA H 0.5882 0.3391 0.1965 0.132 Uiso 0.230(3) 1 calc PR B -1
H7XB H 0.5092 0.2929 0.2265 0.132 Uiso 0.230(3) 1 calc PR B -1
C8X C 0.524(2) 0.2148(17) 0.1571(18) 0.123(4) Uani 0.230(3) 1 d PDU B -1
H8XA H 0.5657 0.2239 0.1300 0.148 Uiso 0.230(3) 1 calc PR B -1
H8XB H 0.5413 0.1896 0.1858 0.148 Uiso 0.230(3) 1 calc PR B -1
C9X C 0.437(2) 0.155(2) 0.1239(18) 0.130(4) Uani 0.230(3) 1 d PDU B -1
H9XA H 0.4230 0.1746 0.0908 0.156 Uiso 0.230(3) 1 calc PR B -1
H9XB H 0.3928 0.1522 0.1493 0.156 Uiso 0.230(3) 1 calc PR B -1
C10X C 0.432(3) 0.066(2) 0.1010(15) 0.147(4) Uani 0.230(3) 1 d PDU B -1
H10J H 0.4909 0.0691 0.1085 0.176 Uiso 0.230(3) 1 calc PR B -1
H10K H 0.3965 0.0299 0.1241 0.176 Uiso 0.230(3) 1 calc PR B -1
C11X C 0.396(2) 0.023(3) 0.0372(16) 0.147(5) Uani 0.230(3) 1 d PDU B -1
H11K H 0.3438 -0.0292 0.0344 0.176 Uiso 0.230(3) 1 calc PR B -1
H11L H 0.3768 0.0598 0.0203 0.176 Uiso 0.230(3) 1 calc PR B -1
C12X C 0.456(3) 0.000(3) 0.0005(19) 0.162(8) Uani 0.230(3) 1 d PDU B -1
H12M H 0.4287 -0.0206 -0.0404 0.243 Uiso 0.230(3) 1 calc PR B -1
H12N H 0.4683 -0.0429 0.0128 0.243 Uiso 0.230(3) 1 calc PR B -1
H12O H 0.5099 0.0504 0.0052 0.243 Uiso 0.230(3) 1 calc PR B -1
C1Y C 0.3410(9) 0.5500(7) 0.1960(4) 0.053(2) Uani 0.495(4) 1 d PDU B -2
H1YA H 0.3225 0.5707 0.1647 0.063 Uiso 0.495(4) 1 calc PR B -2
H1YB H 0.3060 0.4888 0.1865 0.063 Uiso 0.495(4) 1 calc PRD B -2
C2Y C 0.4341(9) 0.5656(9) 0.1954(6) 0.072(3) Uani 0.495(4) 1 d PDU B -2
H2YA H 0.4411 0.5471 0.1548 0.086 Uiso 0.495(4) 1 calc PR B -2
H2YB H 0.4697 0.6267 0.2090 0.086 Uiso 0.495(4) 1 calc PR B -2
C3Y C 0.4696(9) 0.5238(7) 0.2312(6) 0.082(3) Uani 0.495(4) 1 d PDU B -2
H3YA H 0.4521 0.5323 0.2698 0.098 Uiso 0.495(4) 1 calc PR B -2
H3YB H 0.5334 0.5519 0.2370 0.098 Uiso 0.495(4) 1 calc PR B -2
C4Y C 0.4409(10) 0.4295(7) 0.2052(6) 0.087(3) Uani 0.495(4) 1 d PDU B -2
H4YA H 0.4686 0.4203 0.1708 0.105 Uiso 0.495(4) 1 calc PR B -2
H4YB H 0.3776 0.4016 0.1926 0.105 Uiso 0.495(4) 1 calc PR B -2
C5Y C 0.4678(10) 0.3907(8) 0.2526(6) 0.086(3) Uani 0.495(4) 1 d PDU B -2
H5YA H 0.5296 0.4244 0.2690 0.103 Uiso 0.495(4) 1 calc PR B -2
H5YB H 0.4345 0.3944 0.2846 0.103 Uiso 0.495(4) 1 calc PR B -2
C6Y C 0.4533(10) 0.3041(8) 0.2302(7) 0.091(3) Uani 0.495(4) 1 d PDU B -2
H6YA H 0.3946 0.2736 0.2070 0.109 Uiso 0.495(4) 1 calc PR B -2
H6YB H 0.4539 0.2800 0.2636 0.109 Uiso 0.495(4) 1 calc PR B -2
C7Y C 0.5162(13) 0.2861(11) 0.1926(9) 0.107(3) Uani 0.495(4) 1 d PDU B -2
H7YA H 0.5154 0.3093 0.1587 0.129 Uiso 0.495(4) 1 calc PR B -2
H7YB H 0.5752 0.3165 0.2155 0.129 Uiso 0.495(4) 1 calc PR B -2
C8Y C 0.4983(15) 0.1949(10) 0.1709(8) 0.123(3) Uani 0.495(4) 1 d PDU B -2
H8YA H 0.5493 0.1882 0.1867 0.148 Uiso 0.495(4) 1 calc PR B -2
H8YB H 0.4496 0.1626 0.1885 0.148 Uiso 0.495(4) 1 calc PR B -2
C9Y C 0.4785(16) 0.1550(11) 0.1095(8) 0.139(4) Uani 0.495(4) 1 d PDU B -2
H9YA H 0.5167 0.1947 0.0897 0.166 Uiso 0.495(4) 1 calc PR B -2
H9YB H 0.4185 0.1445 0.0953 0.166 Uiso 0.495(4) 1 calc PR B -2
C10Y C 0.4879(13) 0.0702(11) 0.0907(11) 0.156(4) Uani 0.495(4) 1 d PDU B -2
H10N H 0.4987 0.0615 0.0502 0.188 Uiso 0.495(4) 1 calc PR B -2
H10O H 0.5383 0.0737 0.1158 0.188 Uiso 0.495(4) 1 calc PR B -2
C11Y C 0.4060(15) -0.0060(12) 0.0953(10) 0.166(4) Uani 0.495(4) 1 d PDU B -2
H11O H 0.4168 -0.0222 0.1310 0.199 Uiso 0.495(4) 1 calc PR B -2
H11P H 0.3573 0.0105 0.0983 0.199 Uiso 0.495(4) 1 calc PR B -2
C12Y C 0.3814(19) -0.0801(14) 0.0436(12) 0.209(9) Uani 0.495(4) 1 d PDU B -2
H12S H 0.3302 -0.1268 0.0483 0.314 Uiso 0.495(4) 1 calc PR B -2
H12T H 0.4292 -0.0970 0.0407 0.314 Uiso 0.495(4) 1 calc PR B -2
H12U H 0.3690 -0.0648 0.0083 0.314 Uiso 0.495(4) 1 calc PR B -2
C1Z C 0.3436(16) 0.5487(12) 0.1973(6) 0.055(3) Uani 0.275(5) 1 d PDU B -3
H1ZA H 0.3555 0.5857 0.1707 0.065 Uiso 0.275(5) 1 calc PR B -3
H1ZB H 0.2937 0.4955 0.1775 0.065 Uiso 0.275(5) 1 calc PR B -3
C2Z C 0.4211(15) 0.5311(15) 0.2099(10) 0.071(3) Uani 0.275(5) 1 d PDU B -3
H2ZA H 0.4165 0.5087 0.2445 0.085 Uiso 0.275(5) 1 calc PR B -3
H2ZB H 0.4737 0.5844 0.2192 0.085 Uiso 0.275(5) 1 calc PR B -3
C3Z C 0.4304(15) 0.4690(15) 0.1595(10) 0.090(4) Uani 0.275(5) 1 d PDU B -3
H3ZA H 0.4315 0.4917 0.1252 0.108 Uiso 0.275(5) 1 calc PR B -3
H3ZB H 0.3768 0.4168 0.1512 0.108 Uiso 0.275(5) 1 calc PR B -3
C4Z C 0.5056(15) 0.4435(15) 0.1622(11) 0.093(4) Uani 0.275(5) 1 d PDU B -3
H4ZA H 0.5598 0.4912 0.1836 0.112 Uiso 0.275(5) 1 calc PR B -3
H4ZB H 0.5145 0.4205 0.1230 0.112 Uiso 0.275(5) 1 calc PR B -3
C5Z C 0.4734(19) 0.3758(14) 0.1955(11) 0.090(3) Uani 0.275(5) 1 d PDU B -3
H5ZA H 0.5181 0.3928 0.2299 0.108 Uiso 0.275(5) 1 calc PR B -3
H5ZB H 0.4215 0.3783 0.2104 0.108 Uiso 0.275(5) 1 calc PR B -3
C6Z C 0.452(2) 0.2894(14) 0.1680(11) 0.105(4) Uani 0.275(5) 1 d PDU B -3
H6ZA H 0.4834 0.2862 0.1350 0.126 Uiso 0.275(5) 1 calc PR B -3
H6ZB H 0.3892 0.2605 0.1522 0.126 Uiso 0.275(5) 1 calc PR B -3
C7Z C 0.473(2) 0.2454(18) 0.2085(12) 0.112(4) Uani 0.275(5) 1 d PDU B -3
H7ZA H 0.4999 0.2893 0.2455 0.134 Uiso 0.275(5) 1 calc PR B -3
H7ZB H 0.4162 0.2074 0.2153 0.134 Uiso 0.275(5) 1 calc PR B -3
C8Z C 0.524(2) 0.1959(19) 0.2041(11) 0.119(4) Uani 0.275(5) 1 d PDU B -3
H8ZA H 0.5019 0.1552 0.2276 0.142 Uiso 0.275(5) 1 calc PR B -3
H8ZB H 0.5841 0.2346 0.2232 0.142 Uiso 0.275(5) 1 calc PR B -3
C9Z C 0.5296(19) 0.1480(19) 0.1464(13) 0.129(4) Uani 0.275(5) 1 d PDU B -3
H9ZA H 0.5730 0.1257 0.1523 0.154 Uiso 0.275(5) 1 calc PR B -3
H9ZB H 0.5514 0.1878 0.1223 0.154 Uiso 0.275(5) 1 calc PR B -3
C10Z C 0.446(2) 0.075(2) 0.1120(12) 0.144(4) Uani 0.275(5) 1 d PDU B -3
H10P H 0.4004 0.0951 0.1089 0.173 Uiso 0.275(5) 1 calc PR B -3
H10Q H 0.4278 0.0310 0.1330 0.173 Uiso 0.275(5) 1 calc PR B -3
C11Z C 0.458(3) 0.038(2) 0.0507(12) 0.156(5) Uani 0.275(5) 1 d PDU B -3
H11Q H 0.5208 0.0616 0.0496 0.187 Uiso 0.275(5) 1 calc PR B -3
H11R H 0.4389 -0.0230 0.0456 0.187 Uiso 0.275(5) 1 calc PR B -3
C12Z C 0.415(3) 0.049(3) -0.0004(14) 0.156(8) Uani 0.275(5) 1 d PDU B -3
H12V H 0.3966 -0.0008 -0.0327 0.234 Uiso 0.275(5) 1 calc PR B -3
H12W H 0.4548 0.0979 -0.0117 0.234 Uiso 0.275(5) 1 calc PR B -3
H12X H 0.3641 0.0587 0.0095 0.234 Uiso 0.275(5) 1 calc PR B -3
F1 F 0.3447(3) 1.16626(19) 0.31074(17) 0.0874(12) Uani 1 1 d U . .
F2 F 0.2151(2) 1.0873(2) 0.27179(16) 0.0705(9) Uani 1 1 d U . .
F3 F 0.3145(2) 1.0951(2) 0.22321(15) 0.0745(10) Uani 1 1 d U . .
F4 F 0.1499(3) 0.7188(2) 0.05733(14) 0.0927(13) Uani 1 1 d U . .
F5 F 0.2248(3) 0.6508(3) 0.03354(14) 0.0982(13) Uani 1 1 d U . .
F6 F 0.0977(3) 0.5879(3) 0.04855(15) 0.1015(14) Uani 1 1 d U . .
F7 F 0.3132(4) 0.7251(4) 0.93313(17) 0.1337(18) Uani 1 1 d U . .
F8 F 0.2321(4) 0.7831(3) 0.95593(16) 0.1195(16) Uani 1 1 d U . .
F9 F 0.1824(4) 0.6542(4) 0.92029(19) 0.143(2) Uani 1 1 d U . .
F10 F 0.5126(3) 1.1388(3) 0.87899(18) 0.1109(15) Uani 1 1 d U . .
F11 F 0.4656(3) 1.2053(2) 0.83534(18) 0.1195(17) Uani 1 1 d U . .
F12 F 0.3952(3) 1.1448(2) 0.89437(15) 0.1003(14) Uani 1 1 d U . .
F13 F -0.0528(3) 0.0193(2) 0.5697(2) 0.1130(16) Uani 1 1 d U . .
F14 F -0.1743(2) 0.01344(17) 0.53877(15) 0.0662(9) Uani 1 1 d U . .
F15 F -0.1080(3) -0.0384(2) 0.4829(2) 0.1065(16) Uani 1 1 d U . .
F16 F -0.0067(2) -0.04862(17) 0.27810(14) 0.0704(10) Uani 1 1 d U . .
F17 F -0.1039(2) -0.02673(17) 0.23238(14) 0.0641(9) Uani 1 1 d U . .
F18 F 0.0183(2) 0.00337(19) 0.20617(15) 0.0734(10) Uani 1 1 d U . .
N1 N 0.2888(2) 0.72043(19) 0.40190(14) 0.0253(7) Uani 1 1 d U . .
N2 N 0.1330(2) 0.46732(19) 0.45502(14) 0.0257(7) Uani 1 1 d U . .
N3 N 0.2026(2) 0.73226(19) 0.58801(14) 0.0254(7) Uani 1 1 d U . .
O1 O -0.02781(18) 0.34730(16) 0.56410(12) 0.0306(7) Uani 1 1 d DU . .
O2 O 0.04638(19) 0.61396(17) 0.69874(12) 0.0341(7) Uani 1 1 d DU . .
O3 O 0.30551(19) 0.99413(16) 0.62538(12) 0.0342(7) Uani 1 1 d DU . .
O4 O 0.41502(17) 0.98443(15) 0.44524(12) 0.0294(6) Uani 1 1 d DU . .
O5 O 0.3221(2) 0.58783(17) 0.24917(12) 0.0377(7) Uani 1 1 d DU . .
O6 O 0.1849(2) 0.33184(17) 0.30668(13) 0.0363(7) Uani 1 1 d DU . .

loop_
_atom_site_aniso_label
_atom_site_aniso_U_11
_atom_site_aniso_U_22
_atom_site_aniso_U_33
_atom_site_aniso_U_23
_atom_site_aniso_U_13
_atom_site_aniso_U_12
C1 0.029(2) 0.027(2) 0.028(2) 0.0111(17) 0.0070(17) 0.0153(16)
C2 0.033(2) 0.028(2) 0.026(2) 0.0096(17) 0.0061(17) 0.0148(16)
C3 0.039(2) 0.032(2) 0.025(2) 0.0048(18) 0.0069(18) 0.0179(18)
C4 0.028(2) 0.0252(19) 0.027(2) 0.0078(16) 0.0043(16) 0.0144(16)
C5 0.032(2) 0.028(2) 0.024(2) 0.0099(17) 0.0070(17) 0.0130(16)
C6 0.027(2) 0.0253(19) 0.031(2) 0.0124(17) 0.0058(17) 0.0154(16)
C7 0.033(2) 0.027(2) 0.029(2) 0.0084(17) 0.0060(17) 0.0148(17)
C9 0.027(2) 0.028(2) 0.029(2) 0.0130(17) 0.0065(16) 0.0152(16)
C10 0.032(2) 0.028(2) 0.027(2) 0.0131(17) 0.0094(17) 0.0152(16)
C11 0.032(2) 0.032(2) 0.035(2) 0.0171(18) 0.0120(18) 0.0162(17)
C13 0.026(2) 0.026(2) 0.029(2) 0.0081(17) 0.0037(17) 0.0106(16)
C15 0.029(2) 0.027(2) 0.029(2) 0.0122(17) 0.0076(17) 0.0131(16)
C16 0.032(2) 0.028(2) 0.033(2) 0.0106(18) 0.0041(18) 0.0110(17)
C18 0.032(2) 0.0223(19) 0.033(2) 0.0125(17) 0.0065(17) 0.0148(16)
C20 0.031(2) 0.028(2) 0.026(2) 0.0103(17) 0.0059(17) 0.0147(16)
C21 0.030(2) 0.026(2) 0.029(2) 0.0127(17) 0.0067(17) 0.0153(16)
C22 0.035(2) 0.025(2) 0.032(2) 0.0094(18) 0.0065(18) 0.0116(17)
C24 0.031(2) 0.0249(19) 0.031(2) 0.0109(17) 0.0094(17) 0.0155(16)
C25 0.031(2) 0.028(2) 0.027(2) 0.0084(17) 0.0027(17) 0.0130(16)
C26 0.037(2) 0.026(2) 0.030(2) 0.0098(17) 0.0047(18) 0.0161(17)
C27 0.032(2) 0.031(2) 0.029(2) 0.0135(17) 0.0081(17) 0.0165(17)
C28 0.033(2) 0.033(2) 0.038(2) 0.0103(19) 0.0045(19) 0.0149(18)
C29 0.033(2) 0.030(2) 0.029(2) 0.0085(17) 0.0061(17) 0.0147(17)
C30 0.027(2) 0.0246(19) 0.029(2) 0.0075(17) 0.0047(17) 0.0116(16)
C31 0.0252(19) 0.0210(19) 0.031(2) 0.0098(16) 0.0041(16) 0.0108(15)
C33 0.032(2) 0.029(2) 0.029(2) 0.0145(17) 0.0082(17) 0.0169(16)
C34 0.039(2) 0.030(2) 0.041(2) 0.0159(19) 0.0160(19) 0.0171(18)
C35 0.029(2) 0.026(2) 0.030(2) 0.0081(17) 0.0047(17) 0.0137(16)
C37 0.037(2) 0.024(2) 0.036(2) 0.0132(18) 0.0091(19) 0.0154(17)
C38 0.030(2) 0.027(2) 0.032(2) 0.0092(17) 0.0099(17) 0.0130(16)
C39 0.037(2) 0.029(2) 0.034(2) 0.0070(18) 0.0044(19) 0.0139(18)
C41 0.041(2) 0.029(2) 0.029(2) 0.0131(17) 0.0139(18) 0.0084(18)
C42 0.036(2) 0.035(2) 0.031(2) 0.0119(18) 0.0091(18) 0.0135(18)
C44 0.027(2) 0.027(2) 0.034(2) 0.0113(17) 0.0019(17) 0.0122(16)
C48 0.041(2) 0.033(2) 0.033(2) 0.0137(18) 0.0116(19) 0.0180(18)
C50 0.033(2) 0.031(2) 0.035(2) 0.0125(18) 0.0076(18) 0.0179(17)
C51 0.053(3) 0.034(2) 0.052(3) 0.026(2) 0.025(2) 0.030(2)
C55 0.040(2) 0.030(2) 0.042(2) 0.0144(19) 0.010(2) 0.0200(18)
C56 0.041(2) 0.035(2) 0.032(2) 0.0175(19) 0.0096(19) 0.0160(19)
C57 0.037(2) 0.031(2) 0.031(2) 0.0142(18) 0.0113(18) 0.0196(17)
C60 0.057(3) 0.048(3) 0.034(2) 0.018(2) 0.019(2) 0.029(2)
C61 0.051(3) 0.040(3) 0.046(3) 0.021(2) 0.011(2) 0.022(2)
C63 0.046(2) 0.028(2) 0.029(2) 0.0131(17) 0.0082(18) 0.0209(18)
C64 0.035(2) 0.024(2) 0.037(2) 0.0105(17) 0.0127(18) 0.0169(17)
C65 0.039(2) 0.034(2) 0.037(2) 0.0163(19) 0.0052(19) 0.0169(18)
C68 0.065(3) 0.041(2) 0.036(2) 0.009(2) -0.003(2) 0.028(2)
C70 0.043(2) 0.027(2) 0.043(2) 0.0133(19) 0.015(2) 0.0181(18)
C72 0.061(3) 0.047(3) 0.033(2) 0.010(2) 0.015(2) 0.021(2)
C74 0.054(3) 0.035(2) 0.032(2) 0.0111(19) 0.004(2) 0.022(2)
C75 0.044(2) 0.031(2) 0.038(2) 0.0095(19) 0.019(2) 0.0149(19)
C76 0.034(2) 0.028(2) 0.064(3) 0.011(2) 0.018(2) 0.0149(18)
C77 0.049(3) 0.035(2) 0.031(2) 0.0088(19) 0.013(2) 0.0173(19)
C80 0.036(2) 0.028(2) 0.046(2) 0.0100(19) 0.010(2) 0.0172(18)
C83 0.062(3) 0.036(2) 0.032(2) 0.0127(19) 0.014(2) 0.022(2)
C84 0.042(3) 0.044(2) 0.034(2) 0.007(2) 0.011(2) 0.016(2)
C85 0.046(3) 0.029(2) 0.068(3) 0.023(2) 0.029(2) 0.0207(19)
C89 0.053(3) 0.032(2) 0.045(3) 0.007(2) 0.024(2) 0.010(2)
C90 0.032(2) 0.0242(19) 0.031(2) 0.0117(17) 0.0096(17) 0.0122(16)
C96 0.084(3) 0.043(3) 0.035(2) 0.019(2) 0.018(2) 0.030(2)
C99 0.089(3) 0.048(3) 0.032(2) 0.014(2) 0.006(2) 0.036(2)
C106 0.047(3) 0.054(3) 0.038(3) 0.007(2) 0.008(2) 0.009(2)
C107 0.057(3) 0.044(3) 0.033(2) 0.003(2) 0.021(2) 0.006(2)
C115 0.080(3) 0.070(3) 0.043(3) 0.027(2) 0.016(3) 0.044(3)
C117 0.075(3) 0.072(3) 0.033(2) 0.020(2) 0.016(2) 0.041(3)
C141 0.0267(19) 0.0217(19) 0.028(2) 0.0114(16) 0.0040(16) 0.0116(15)
C144 0.0245(19) 0.026(2) 0.030(2) 0.0100(17) 0.0020(16) 0.0117(16)
C147 0.026(2) 0.028(2) 0.027(2) 0.0107(17) 0.0049(16) 0.0127(16)
C148 0.0238(19) 0.0263(19) 0.026(2) 0.0116(16) 0.0036(16) 0.0117(15)
C149 0.028(2) 0.026(2) 0.028(2) 0.0077(17) 0.0034(17) 0.0140(16)
C150 0.028(2) 0.028(2) 0.029(2) 0.0126(17) 0.0070(17) 0.0141(16)
C151 0.027(2) 0.028(2) 0.030(2) 0.0120(17) 0.0071(17) 0.0130(16)
C152 0.027(2) 0.026(2) 0.031(2) 0.0123(17) 0.0051(17) 0.0124(16)
C153 0.029(2) 0.026(2) 0.028(2) 0.0112(17) 0.0009(17) 0.0142(16)
C159 0.116(4) 0.063(3) 0.043(3) 0.019(3) 0.006(3) 0.045(3)
C173 0.077(4) 0.064(4) 0.055(3) -0.004(3) 0.019(3) 0.007(3)
C174 0.116(5) 0.105(4) 0.052(3) 0.022(3) 0.015(3) 0.067(4)
C176 0.046(3) 0.033(2) 0.056(3) 0.008(2) 0.008(2) 0.021(2)
C177 0.061(3) 0.037(3) 0.096(4) 0.033(3) 0.041(3) 0.026(2)
C1A 0.030(2) 0.028(2) 0.038(2) 0.0178(18) 0.0113(18) 0.0117(17)
C2A 0.033(2) 0.027(2) 0.042(2) 0.0132(19) 0.0056(19) 0.0106(17)
C3A 0.037(2) 0.029(2) 0.044(2) 0.0159(19) 0.008(2) 0.0114(18)
C4A 0.040(2) 0.036(2) 0.045(3) 0.017(2) 0.006(2) 0.0159(19)
C5A 0.045(3) 0.040(2) 0.044(3) 0.018(2) 0.005(2) 0.018(2)
C6A 0.055(3) 0.041(2) 0.042(3) 0.017(2) 0.003(2) 0.018(2)
C7A 0.063(3) 0.041(2) 0.040(3) 0.019(2) 0.007(2) 0.022(2)
C8A 0.074(3) 0.047(3) 0.044(3) 0.015(2) 0.003(2) 0.023(2)
C9A 0.084(3) 0.052(3) 0.037(3) 0.015(2) 0.012(2) 0.033(3)
C10A 0.096(4) 0.060(3) 0.041(3) 0.018(2) 0.013(3) 0.036(3)
C11A 0.106(4) 0.074(4) 0.048(3) 0.025(3) 0.024(3) 0.045(3)
C12A 0.128(5) 0.106(5) 0.057(4) 0.038(3) 0.030(4) 0.065(4)
C1B 0.040(2) 0.034(2) 0.035(2) 0.0202(18) 0.0179(19) 0.0205(18)
C2B 0.058(3) 0.035(2) 0.037(2) 0.012(2) 0.018(2) 0.023(2)
C3B 0.049(3) 0.042(2) 0.033(2) 0.014(2) 0.011(2) 0.020(2)
C4B 0.071(3) 0.054(3) 0.043(3) 0.010(2) 0.018(2) 0.028(2)
C5B 0.074(3) 0.069(3) 0.040(3) 0.008(2) 0.010(3) 0.037(3)
C6B 0.075(3) 0.065(3) 0.050(3) 0.019(3) 0.016(3) 0.030(3)
C7B 0.085(4) 0.070(3) 0.054(3) 0.017(3) 0.026(3) 0.027(3)
C8B 0.090(4) 0.095(4) 0.075(4) 0.019(3) 0.034(3) 0.022(3)
C9B 0.082(4) 0.091(5) 0.074(4) 0.024(4) 0.030(4) 0.028(4)
C10B 0.089(4) 0.100(5) 0.086(4) 0.015(4) 0.024(4) 0.031(4)
C11B 0.088(5) 0.106(6) 0.088(5) 0.018(5) 0.035(5) 0.023(5)
C12B 0.103(7) 0.137(8) 0.124(8) 0.005(6) 0.041(6) 0.032(6)
C1C 0.045(2) 0.023(2) 0.037(2) 0.0074(18) 0.015(2) 0.0149(18)
C2C 0.043(2) 0.035(2) 0.034(2) 0.0092(19) 0.008(2) 0.0151(19)
C3C 0.036(2) 0.036(2) 0.041(2) 0.006(2) 0.006(2) 0.0116(19)
C4C 0.032(2) 0.033(2) 0.037(2) 0.0058(19) 0.0082(19) 0.0112(18)
C5C 0.036(2) 0.034(2) 0.045(3) 0.004(2) 0.006(2) 0.0120(18)
C6C 0.033(2) 0.032(2) 0.041(2) 0.0070(19) 0.0000(19) 0.0126(18)
C7C 0.039(2) 0.035(2) 0.044(3) 0.002(2) 0.000(2) 0.0154(19)
C8C 0.036(2) 0.032(2) 0.042(2) 0.0071(19) 0.002(2) 0.0153(18)
C9C 0.037(2) 0.037(2) 0.062(3) 0.005(2) 0.004(2) 0.0198(19)
C10C 0.043(3) 0.033(2) 0.066(3) 0.014(2) 0.000(2) 0.018(2)
C11C 0.041(3) 0.038(3) 0.092(4) 0.012(3) -0.004(3) 0.019(2)
C12C 0.053(3) 0.044(3) 0.121(5) 0.036(3) 0.000(3) 0.020(3)
C1D 0.034(2) 0.023(2) 0.035(2) 0.0099(17) 0.0089(18) 0.0117(17)
C2D 0.034(2) 0.026(2) 0.035(2) 0.0107(18) 0.0090(18) 0.0125(17)
C3D 0.038(2) 0.029(2) 0.039(2) 0.0123(19) 0.0126(19) 0.0145(18)
C4D 0.039(2) 0.027(2) 0.038(2) 0.0142(18) 0.0102(19) 0.0154(18)
C5D 0.043(2) 0.029(2) 0.048(3) 0.013(2) 0.016(2) 0.0165(19)
C6D 0.044(2) 0.028(2) 0.041(2) 0.0173(19) 0.010(2) 0.0142(18)
C7D 0.063(3) 0.033(2) 0.051(3) 0.019(2) 0.008(2) 0.017(2)
C8D 0.075(3) 0.034(3) 0.061(3) 0.022(2) 0.008(3) 0.013(2)
C9D 0.059(3) 0.048(3) 0.067(3) 0.026(2) 0.008(3) 0.023(2)
C10D 0.058(3) 0.058(3) 0.064(3) 0.023(3) 0.010(3) 0.021(2)
C11D 0.063(3) 0.061(3) 0.058(3) 0.027(3) 0.012(3) 0.024(3)
C12D 0.075(4) 0.091(4) 0.076(4) 0.030(4) 0.017(3) 0.015(3)
C1F 0.057(3) 0.035(2) 0.040(2) 0.010(2) 0.016(2) 0.027(2)
C2F 0.063(3) 0.047(3) 0.057(3) 0.015(2) 0.010(2) 0.029(2)
C3F 0.089(4) 0.061(3) 0.054(3) 0.011(3) 0.010(3) 0.041(3)
C4F 0.097(4) 0.068(3) 0.058(3) 0.005(3) 0.006(3) 0.048(3)
C5F 0.095(4) 0.078(4) 0.054(3) 0.011(3) 0.009(3) 0.045(3)
C6F 0.094(4) 0.087(4) 0.059(3) 0.010(3) 0.011(3) 0.054(3)
C7F 0.094(4) 0.098(4) 0.068(4) 0.015(3) 0.006(3) 0.053(3)
C8F 0.097(4) 0.090(4) 0.058(3) 0.011(3) 0.009(3) 0.054(3)
C9F 0.094(4) 0.090(4) 0.062(3) 0.018(3) 0.014(3) 0.038(3)
C10F 0.097(4) 0.073(4) 0.069(3) 0.023(3) 0.022(3) 0.038(3)
C11F 0.106(5) 0.097(4) 0.087(4) 0.033(4) 0.029(4) 0.051(4)
C12F 0.126(6) 0.119(5) 0.101(5) 0.037(4) 0.024(4) 0.075(5)
C9P 0.095(5) 0.092(5) 0.083(5) 0.023(5) 0.025(5) 0.026(5)
C10P 0.100(6) 0.096(6) 0.097(6) 0.024(5) 0.017(5) 0.034(5)
C11P 0.095(6) 0.101(7) 0.097(7) 0.019(6) 0.016(6) 0.035(5)
C12P 0.116(9) 0.124(9) 0.119(9) 0.021(7) 0.019(7) 0.039(7)
C1X 0.061(5) 0.045(5) 0.042(5) 0.014(4) 0.023(4) 0.022(4)
C2X 0.071(5) 0.061(4) 0.057(4) 0.012(4) 0.022(4) 0.024(4)
C3X 0.082(5) 0.079(5) 0.080(5) 0.012(5) 0.021(5) 0.029(4)
C4X 0.088(5) 0.094(5) 0.096(5) 0.014(5) 0.020(5) 0.033(4)
C5X 0.085(5) 0.093(5) 0.097(5) 0.021(4) 0.023(4) 0.042(4)
C6X 0.099(5) 0.103(5) 0.106(5) 0.021(5) 0.028(5) 0.041(5)
C7X 0.106(5) 0.111(5) 0.110(5) 0.025(4) 0.029(4) 0.043(4)
C8X 0.122(5) 0.122(5) 0.123(5) 0.031(4) 0.026(4) 0.048(4)
C9X 0.132(6) 0.127(5) 0.132(5) 0.034(5) 0.028(5) 0.054(5)
C10X 0.146(5) 0.140(5) 0.148(5) 0.034(4) 0.026(4) 0.057(4)
C11X 0.149(7) 0.146(6) 0.148(7) 0.041(5) 0.022(6) 0.063(5)
C12X 0.164(10) 0.162(10) 0.157(10) 0.042(8) 0.025(8) 0.065(7)
C1Y 0.066(4) 0.047(3) 0.045(3) 0.012(3) 0.025(3) 0.022(3)
C2Y 0.078(4) 0.065(4) 0.062(4) 0.004(4) 0.024(4) 0.025(4)
C3Y 0.074(5) 0.077(5) 0.089(5) 0.000(4) 0.023(4) 0.037(4)
C4Y 0.077(4) 0.088(4) 0.097(4) 0.010(4) 0.035(4) 0.039(4)
C5Y 0.078(5) 0.091(5) 0.097(5) 0.024(4) 0.025(4) 0.042(4)
C6Y 0.088(4) 0.094(4) 0.102(4) 0.029(4) 0.027(4) 0.047(4)
C7Y 0.105(4) 0.109(4) 0.107(5) 0.025(4) 0.031(4) 0.043(4)
C8Y 0.122(5) 0.121(4) 0.122(5) 0.032(4) 0.031(4) 0.046(4)
C9Y 0.139(5) 0.130(5) 0.140(5) 0.033(4) 0.021(4) 0.052(4)
C10Y 0.153(5) 0.148(5) 0.152(5) 0.031(5) 0.023(5) 0.051(4)
C11Y 0.161(6) 0.160(6) 0.161(6) 0.032(5) 0.022(5) 0.057(5)
C12Y 0.202(12) 0.197(12) 0.217(12) 0.032(9) 0.024(9) 0.084(8)
C1Z 0.066(4) 0.050(4) 0.047(4) 0.012(4) 0.023(4) 0.022(4)
C2Z 0.076(4) 0.066(4) 0.067(4) 0.011(4) 0.019(4) 0.029(4)
C3Z 0.082(5) 0.089(5) 0.094(5) 0.011(5) 0.021(5) 0.037(4)
C4Z 0.085(5) 0.093(5) 0.098(5) 0.012(5) 0.024(5) 0.039(4)
C5Z 0.085(4) 0.093(5) 0.100(5) 0.020(4) 0.024(4) 0.046(4)
C6Z 0.101(5) 0.106(5) 0.108(5) 0.025(4) 0.027(4) 0.044(4)
C7Z 0.109(5) 0.112(5) 0.115(5) 0.027(4) 0.027(4) 0.046(4)
C8Z 0.117(6) 0.120(6) 0.124(6) 0.030(5) 0.025(5) 0.055(5)
C9Z 0.129(5) 0.128(5) 0.130(5) 0.030(4) 0.024(5) 0.056(4)
C10Z 0.144(5) 0.139(5) 0.146(5) 0.034(4) 0.026(4) 0.056(4)
C11Z 0.156(6) 0.150(6) 0.151(6) 0.035(5) 0.025(5) 0.056(5)
C12Z 0.157(10) 0.156(10) 0.157(10) 0.040(8) 0.024(8) 0.070(7)
F1 0.115(3) 0.0360(17) 0.100(3) 0.0249(18) -0.028(2) 0.0233(18)
F2 0.070(2) 0.075(2) 0.104(3) 0.058(2) 0.0279(19) 0.0492(17)
F3 0.113(3) 0.083(2) 0.077(2) 0.0612(19) 0.045(2) 0.067(2)
F4 0.168(4) 0.089(3) 0.0456(19) 0.0240(18) -0.006(2) 0.079(3)
F5 0.162(4) 0.121(3) 0.0379(18) 0.019(2) 0.014(2) 0.087(3)
F6 0.143(4) 0.089(3) 0.052(2) 0.011(2) -0.030(2) 0.039(3)
F7 0.148(4) 0.246(5) 0.053(2) 0.055(3) 0.014(2) 0.122(4)
F8 0.217(5) 0.145(4) 0.042(2) 0.031(2) 0.034(3) 0.117(4)
F9 0.187(5) 0.163(4) 0.073(3) 0.075(3) 0.018(3) 0.047(4)
F10 0.085(3) 0.107(3) 0.084(3) -0.039(2) -0.011(2) 0.020(2)
F11 0.155(4) 0.050(2) 0.091(3) -0.010(2) 0.028(3) -0.006(2)
F12 0.103(3) 0.090(3) 0.057(2) -0.0250(19) 0.029(2) 0.009(2)
F13 0.094(3) 0.087(3) 0.182(4) 0.106(3) 0.027(3) 0.025(2)
F14 0.065(2) 0.0426(16) 0.111(3) 0.0379(17) 0.0602(19) 0.0267(14)
F15 0.141(3) 0.0339(18) 0.165(4) 0.038(2) 0.113(3) 0.0384(19)
F16 0.101(3) 0.0291(15) 0.079(2) 0.0058(15) -0.0051(19) 0.0327(16)
F17 0.0565(19) 0.0371(16) 0.084(2) -0.0062(15) -0.0023(17) 0.0184(14)
F18 0.088(2) 0.0483(18) 0.073(2) -0.0050(16) 0.0267(19) 0.0263(17)
N1 0.0296(17) 0.0263(17) 0.0241(17) 0.0116(14) 0.0049(14) 0.0133(14)
N2 0.0285(17) 0.0253(17) 0.0280(17) 0.0113(14) 0.0056(14) 0.0136(14)
N3 0.0294(17) 0.0242(17) 0.0251(17) 0.0085(14) 0.0078(14) 0.0123(14)
O1 0.0357(16) 0.0232(14) 0.0368(16) 0.0152(12) 0.0144(13) 0.0111(12)
O2 0.0473(18) 0.0294(15) 0.0358(16) 0.0160(13) 0.0203(14) 0.0206(13)
O3 0.0476(18) 0.0236(14) 0.0332(16) 0.0063(13) 0.0141(14) 0.0162(13)
O4 0.0338(15) 0.0240(14) 0.0315(15) 0.0119(12) 0.0105(13) 0.0101(12)
O5 0.0542(18) 0.0338(16) 0.0271(15) 0.0109(13) 0.0153(14) 0.0177(14)
O6 0.0512(18) 0.0237(15) 0.0400(17) 0.0089(13) 0.0186(14) 0.0199(13)

loop_
_atom_type_symbol
_atom_type_description
_atom_type_scat_dispersion_real
_atom_type_scat_dispersion_imag
_atom_type_scat_source
C C 0.0033 0.0016 'International Tables Vol C Tables 4.2.6.8 and 6.1.1.4'
H H 0.0000 0.0000 'International Tables Vol C Tables 4.2.6.8 and 6.1.1.4'
N N 0.0061 0.0033 'International Tables Vol C Tables 4.2.6.8 and 6.1.1.4'
O O 0.0106 0.0060 'International Tables Vol C Tables 4.2.6.8 and 6.1.1.4'
F F 0.0171 0.0103 'International Tables Vol C Tables 4.2.6.8 and 6.1.1.4'

loop_
_geom_angle_atom_site_label_1
_geom_angle_atom_site_label_2
_geom_angle_atom_site_label_3
_geom_angle
N3 C1 C147 118.8(3)
N3 C1 C9 118.8(3)
C147 C1 C9 122.3(4)
O5 C2 C3 123.6(4)
O5 C2 C5 116.2(3)
C3 C2 C5 120.0(4)
C2 C3 C26 122.0(4)
C2 C3 H3A 119.0
C26 C3 H3A 119.0
C35 C4 N2 105.6(3)
C35 C4 C153 136.6(4)
N2 C4 C153 117.8(3)
C2 C5 C149 117.3(4)
C2 C5 C20 123.9(3)
C149 C5 C20 118.7(3)
C33 C6 C21 123.8(4)
C33 C6 C9 118.3(3)
C21 C6 C9 117.9(4)
O3 C7 C22 122.7(4)
O3 C7 C13 116.9(4)
C22 C7 C13 120.3(4)
C141 C9 C1 117.2(3)
C141 C9 C6 121.9(3)
C1 C9 C6 120.9(4)
C38 C10 N3 106.4(3)
C38 C10 C33 137.0(4)
N3 C10 C33 116.6(3)
C18 C11 C57 121.8(4)
C18 C11 H11A 119.1
C57 C11 H11A 119.1
C7 C13 C30 116.6(4)
C7 C13 C24 123.8(4)
C30 C13 C24 119.6(3)
C31 C15 C27 107.7(3)
C31 C15 C25 126.1(4)
C27 C15 C25 124.5(4)
C28 C16 C25 121.6(4)
C28 C16 H16A 119.2
C25 C16 H16A 119.2
O1 C18 C11 122.3(4)
O1 C18 C21 116.4(3)
C11 C18 C21 121.2(4)
N1 C20 C27 107.0(3)
N1 C20 C5 117.6(3)
C27 C20 C5 135.3(4)
C18 C21 C6 115.7(4)
C18 C21 C152 124.1(3)
C6 C21 C152 120.2(3)
C151 C22 C7 121.7(4)
C151 C22 H22A 119.1
C7 C22 H22A 119.1
C29 C24 N3 105.5(3)
C29 C24 C13 137.3(4)
N3 C24 C13 117.2(3)
C16 C25 C48 117.5(4)
C16 C25 C15 119.3(4)
C48 C25 C15 123.1(4)
O6 C26 C3 123.0(4)
O6 C26 C153 115.9(3)
C3 C26 C153 121.1(4)
C20 C27 C15 107.8(3)
C20 C27 C63 124.1(4)
C15 C27 C63 125.9(3)
C16 C28 C65 120.3(4)
C16 C28 H28A 119.8
C65 C28 H28A 119.8
C24 C29 C38 108.7(4)
C24 C29 C41 129.2(4)
C38 C29 C41 121.6(4)
C13 C30 C150 123.6(4)
C13 C30 C147 118.2(3)
C150 C30 C147 118.2(4)
C15 C31 N1 106.2(3)
C15 C31 C150 136.7(4)
N1 C31 C150 116.9(3)
C57 C33 C6 117.2(4)
C57 C33 C10 123.8(4)
C6 C33 C10 119.0(3)
C64 C34 C51 120.5(4)
C64 C34 H34A 119.7
C51 C34 H34A 119.7
C4 C35 C44 108.3(4)
C4 C35 C90 131.2(4)
C44 C35 C90 120.4(3)
C39 C37 C90 120.6(4)
C39 C37 H37A 119.7
C90 C37 H37A 119.7
C10 C38 C29 107.7(4)
C10 C38 C42 127.8(4)
C29 C38 C42 123.1(4)
C37 C39 C70 120.4(4)
C37 C39 H39A 119.8
C70 C39 H39A 119.8
C84 C41 C75 118.8(4)
C84 C41 C29 119.3(4)
C75 C41 C29 121.6(4)
C60 C42 C77 117.8(4)
C60 C42 C38 118.4(4)
C77 C42 C38 123.7(4)
C152 C44 C35 109.2(3)
C152 C44 C64 131.0(4)
C35 C44 C64 119.7(4)
C56 C48 C25 120.7(4)
C56 C48 H48A 119.6
C25 C48 H48A 119.6
C55 C50 C90 120.3(4)
C55 C50 H50A 119.8
C90 C50 H50A 119.8
C85 C51 C34 119.9(4)
C85 C51 H51A 120.0
C34 C51 H51A 120.0
C70 C55 C50 120.4(4)
C70 C55 H55A 119.8
C50 C55 H55A 119.8
C65 C56 C48 120.5(4)
C65 C56 H56A 119.8
C48 C56 H56A 119.8
O2 C57 C11 122.1(4)
O2 C57 C33 118.0(3)
C11 C57 C33 119.8(4)
C42 C60 C115 121.0(5)
C42 C60 H60A 119.5
C115 C60 H60A 119.5
F1 C61 F2 106.2(4)
F1 C61 F3 106.2(4)
F2 C61 F3 104.8(4)
F1 C61 C65 112.6(4)
F2 C61 C65 112.6(4)
F3 C61 C65 113.8(4)
C74 C63 C83 118.3(4)
C74 C63 C27 117.2(4)
C83 C63 C27 124.5(4)
C34 C64 C80 118.9(4)
C34 C64 C44 121.1(4)
C80 C64 C44 119.8(4)
C56 C65 C28 119.3(4)
C56 C65 C61 120.8(4)
C28 C65 C61 119.9(4)
C99 C68 C74 119.1(5)
C99 C68 H68A 120.5
C74 C68 H68A 120.5
C55 C70 C39 119.4(4)
C55 C70 C176 120.9(4)
C39 C70 C176 119.7(4)
C77 C72 C117 120.3(5)
C77 C72 H72A 119.9
C117 C72 H72A 119.9
C63 C74 C68 121.0(5)
C63 C74 H74A 119.5
C68 C74 H74A 119.5
C89 C75 C41 120.7(5)
C89 C75 H75A 119.6
C41 C75 H75A 119.6
C85 C76 C80 120.3(4)
C85 C76 H76A 119.9
C80 C76 H76A 119.9
C72 C77 C42 121.6(5)
C72 C77 H77A 119.2
C42 C77 H77A 119.2
C76 C80 C64 120.2(4)
C76 C80 H80A 119.9
C64 C80 H80A 119.9
C96 C83 C63 120.9(5)
C96 C83 H83A 119.5
C63 C83 H83A 119.5
C41 C84 C106 120.1(5)
C41 C84 H84A 119.9
C106 C84 H84A 119.9
C76 C85 C51 120.2(4)
C76 C85 C177 118.1(5)
C51 C85 C177 121.7(5)
C75 C89 C107 119.8(5)
C75 C89 H89A 120.1
C107 C89 H89A 120.1
C37 C90 C50 118.9(4)
C37 C90 C35 120.8(4)
C50 C90 C35 119.9(4)
C83 C96 C99 120.5(5)
C83 C96 H96A 119.8
C99 C96 H96A 119.8
C96 C99 C68 120.2(5)
C96 C99 C159 121.0(5)
C68 C99 C159 118.8(6)
C107 C106 C84 120.5(5)
C107 C106 H10A 119.7
C84 C106 H10A 119.7
C106 C107 C89 120.1(5)
C106 C107 C173 121.9(6)
C89 C107 C173 118.1(6)
C117 C115 C60 119.7(5)
C117 C115 H11B 120.2
C60 C115 H11B 120.2
C72 C117 C115 119.6(5)
C72 C117 C174 122.1(5)
C115 C117 C174 118.3(5)
N2 C141 C9 118.7(3)
N2 C141 C144 118.3(3)
C9 C141 C144 123.0(3)
C148 C144 C141 116.9(4)
C148 C144 C149 121.9(4)
C141 C144 C149 121.1(3)
C148 C147 C1 117.6(4)
C148 C147 C30 121.1(3)
C1 C147 C30 121.3(4)
N1 C148 C147 118.7(3)
N1 C148 C144 118.1(3)
C147 C148 C144 122.9(4)
C5 C149 C153 123.1(4)
C5 C149 C144 117.7(3)
C153 C149 C144 119.1(4)
C151 C150 C30 116.0(4)
C151 C150 C31 124.6(3)
C30 C150 C31 119.4(3)
O4 C151 C22 122.1(3)
O4 C151 C150 117.4(3)
C22 C151 C150 120.5(4)
C44 C152 N2 104.8(3)
C44 C152 C21 138.1(4)
N2 C152 C21 117.0(3)
C26 C153 C149 116.1(4)
C26 C153 C4 125.2(4)
C149 C153 C4 118.6(4)
F4 C159 F6 107.2(6)
F4 C159 F5 106.1(5)
F6 C159 F5 105.4(5)
F4 C159 C99 112.7(5)
F6 C159 C99 113.7(5)
F5 C159 C99 111.2(6)
F12 C173 F11 106.9(6)
F12 C173 F10 105.6(6)
F11 C173 F10 103.8(6)
F12 C173 C107 113.9(5)
F11 C173 C107 112.9(6)
F10 C173 C107 112.9(6)
F7 C174 F8 110.5(7)
F7 C174 F9 102.9(7)
F8 C174 F9 102.7(7)
F7 C174 C117 115.2(6)
F8 C174 C117 113.8(6)
F9 C174 C117 110.3(6)
F16 C176 F17 107.1(4)
F16 C176 F18 105.1(4)
F17 C176 F18 104.2(4)
F16 C176 C70 113.9(4)
F17 C176 C70 112.8(4)
F18 C176 C70 113.0(4)
F15 C177 F13 105.0(5)
F15 C177 F14 105.8(5)
F13 C177 F14 105.8(5)
F15 C177 C85 113.5(5)
F13 C177 C85 113.6(5)
F14 C177 C85 112.4(4)
O1 C1A C2A 115.5(3)
O1 C1A H1AA 108.4
C2A C1A H1AA 108.4
O1 C1A H1AB 108.4
C2A C1A H1AB 108.4
H1AA C1A H1AB 107.5
C1A C2A C3A 109.4(3)
C1A C2A H2AA 109.8
C3A C2A H2AA 109.8
C1A C2A H2AB 109.8
C3A C2A H2AB 109.8
H2AA C2A H2AB 108.2
C4A C3A C2A 115.3(4)
C4A C3A H3AA 108.4
C2A C3A H3AA 108.4
C4A C3A H3AB 108.4
C2A C3A H3AB 108.4
H3AA C3A H3AB 107.5
C3A C4A C5A 112.6(4)
C3A C4A H4AA 109.1
C5A C4A H4AA 109.1
C3A C4A H4AB 109.1
C5A C4A H4AB 109.1
H4AA C4A H4AB 107.8
C6A C5A C4A 114.4(4)
C6A C5A H5AA 108.7
C4A C5A H5AA 108.7
C6A C5A H5AB 108.7
C4A C5A H5AB 108.7
H5AA C5A H5AB 107.6
C5A C6A C7A 113.3(4)
C5A C6A H6AA 108.9
C7A C6A H6AA 108.9
C5A C6A H6AB 108.9
C7A C6A H6AB 108.9
H6AA C6A H6AB 107.7
C8A C7A C6A 114.5(4)
C8A C7A H7AA 108.6
C6A C7A H7AA 108.6
C8A C7A H7AB 108.6
C6A C7A H7AB 108.6
H7AA C7A H7AB 107.6
C7A C8A C9A 115.0(4)
C7A C8A H8AA 108.5
C9A C8A H8AA 108.5
C7A C8A H8AB 108.5
C9A C8A H8AB 108.5
H8AA C8A H8AB 107.5
C8A C9A C10A 114.5(5)
C8A C9A H9AA 108.6
C10A C9A H9AA 108.6
C8A C9A H9AB 108.6
C10A C9A H9AB 108.6
H9AA C9A H9AB 107.6
C11A C10A C9A 114.7(5)
C11A C10A H10B 108.6
C9A C10A H10B 108.6
C11A C10A H10C 108.6
C9A C10A H10C 108.6
H10B C10A H10C 107.6
C10A C11A C12A 113.2(6)
C10A C11A H11C 108.9
C12A C11A H11C 108.9
C10A C11A H11D 108.9
C12A C11A H11D 108.9
H11C C11A H11D 107.8
C11A C12A H12A 109.5
C11A C12A H12B 109.5
H12A C12A H12B 109.5
C11A C12A H12C 109.5
H12A C12A H12C 109.5
H12B C12A H12C 109.5
O2 C1B C2B 108.8(3)
O2 C1B H1BA 109.9
C2B C1B H1BA 109.9
O2 C1B H1BB 109.9
C2B C1B H1BB 109.9
H1BA C1B H1BB 108.3
C1B C2B C3B 113.2(4)
C1B C2B H2BA 108.9
C3B C2B H2BA 108.9
C1B C2B H2BB 108.9
C3B C2B H2BB 108.9
H2BA C2B H2BB 107.7
C2B C3B C4B 112.2(4)
C2B C3B H3BA 109.2
C4B C3B H3BA 109.2
C2B C3B H3BB 109.2
C4B C3B H3BB 109.2
H3BA C3B H3BB 107.9
C5B C4B C3B 112.9(4)
C5B C4B H4BA 109.0
C3B C4B H4BA 109.0
C5B C4B H4BB 109.0
C3B C4B H4BB 109.0
H4BA C4B H4BB 107.8
C6B C5B C4B 113.5(5)
C6B C5B H5BA 108.9
C4B C5B H5BA 108.9
C6B C5B H5BB 108.9
C4B C5B H5BB 108.9
H5BA C5B H5BB 107.7
C5B C6B C7B 114.6(5)
C5B C6B H6BA 108.6
C7B C6B H6BA 108.6
C5B C6B H6BB 108.6
C7B C6B H6BB 108.6
H6BA C6B H6BB 107.6
C8B C7B C6B 111.5(5)
C8B C7B H7BA 109.3
C6B C7B H7BA 109.3
C8B C7B H7BB 109.3
C6B C7B H7BB 109.3
H7BA C7B H7BB 108.0
C9P C8B C7B 118.1(7)
C9P C8B C9B 24.6(11)
C7B C8B C9B 111.4(5)
C9P C8B H8BA 122.9
C7B C8B H8BA 109.3
C9B C8B H8BA 109.3
C9P C8B H8BB 85.1
C7B C8B H8BB 109.3
C9B C8B H8BB 109.3
H8BA C8B H8BB 108.0
C9P C8B H8PA 107.8
C7B C8B H8PA 107.8
C9B C8B H8PA 130.1
H8BA C8B H8PA 84.6
H8BB C8B H8PA 26.1
C9P C8B H8PB 107.8
C7B C8B H8PB 107.8
C9B C8B H8PB 89.0
H8BA C8B H8PB 23.6
H8BB C8B H8PB 128.0
H8PA C8B H8PB 107.1
C10B C9B C8B 110.9(6)
C10B C9B H9BA 109.5
C8B C9B H9BA 109.5
C10B C9B H9BB 109.5
C8B C9B H9BB 109.5
H9BA C9B H9BB 108.1
C11B C10B C9B 113.2(7)
C11B C10B H10D 108.9
C9B C10B H10D 108.9
C11B C10B H10E 108.9
C9B C10B H10E 108.9
H10D C10B H10E 107.7
C12B C11B C10B 111.8(9)
C12B C11B H11E 109.2
C10B C11B H11E 109.2
C12B C11B H11F 109.2
C10B C11B H11F 109.2
H11E C11B H11F 107.9
C11B C12B H12D 109.5
C11B C12B H12E 109.5
H12D C12B H12E 109.5
C11B C12B H12F 109.5
H12D C12B H12F 109.5
H12E C12B H12F 109.5
O3 C1C C2C 113.1(3)
O3 C1C H1CA 109.0
C2C C1C H1CA 109.0
O3 C1C H1CB 109.0
C2C C1C H1CB 109.0
H1CA C1C H1CB 107.8
C1C C2C C3C 111.2(4)
C1C C2C H2CA 109.4
C3C C2C H2CA 109.4
C1C C2C H2CB 109.4
C3C C2C H2CB 109.4
H2CA C2C H2CB 108.0
C4C C3C C2C 114.7(4)
C4C C3C H3CA 108.6
C2C C3C H3CA 108.6
C4C C3C H3CB 108.6
C2C C3C H3CB 108.6
H3CA C3C H3CB 107.6
C5C C4C C3C 111.6(4)
C5C C4C H4CA 109.3
C3C C4C H4CA 109.3
C5C C4C H4CB 109.3
C3C C4C H4CB 109.3
H4CA C4C H4CB 108.0
C6C C5C C4C 116.2(4)
C6C C5C H5CA 108.2
C4C C5C H5CA 108.2
C6C C5C H5CB 108.2
C4C C5C H5CB 108.2
H5CA C5C H5CB 107.4
C5C C6C C7C 112.5(4)
C5C C6C H6CA 109.1
C7C C6C H6CA 109.1
C5C C6C H6CB 109.1
C7C C6C H6CB 109.1
H6CA C6C H6CB 107.8
C8C C7C C6C 116.1(4)
C8C C7C H7CA 108.3
C6C C7C H7CA 108.3
C8C C7C H7CB 108.3
C6C C7C H7CB 108.3
H7CA C7C H7CB 107.4
C9C C8C C7C 113.4(4)
C9C C8C H8CA 108.9
C7C C8C H8CA 108.9
C9C C8C H8CB 108.9
C7C C8C H8CB 108.9
H8CA C8C H8CB 107.7
C8C C9C C10C 115.2(4)
C8C C9C H9CA 108.5
C10C C9C H9CA 108.5
C8C C9C H9CB 108.5
C10C C9C H9CB 108.5
H9CA C9C H9CB 107.5
C11C C10C C9C 114.5(4)
C11C C10C H10F 108.6
C9C C10C H10F 108.6
C11C C10C H10G 108.6
C9C C10C H10G 108.6
H10F C10C H10G 107.6
C12C C11C C10C 113.8(5)
C12C C11C H11G 108.8
C10C C11C H11G 108.8
C12C C11C H11H 108.8
C10C C11C H11H 108.8
H11G C11C H11H 107.7
C11C C12C H12G 109.5
C11C C12C H12H 109.5
H12G C12C H12H 109.5
C11C C12C H12I 109.5
H12G C12C H12I 109.5
H12H C12C H12I 109.5
O4 C1D C2D 110.7(3)
O4 C1D H1DA 109.5
C2D C1D H1DA 109.5
O4 C1D H1DB 109.5
C2D C1D H1DB 109.5
H1DA C1D H1DB 108.1
C1D C2D C3D 109.0(3)
C1D C2D H2DA 109.9
C3D C2D H2DA 109.9
C1D C2D H2DB 109.9
C3D C2D H2DB 109.9
H2DA C2D H2DB 108.3
C4D C3D C2D 115.2(4)
C4D C3D H3DA 108.5
C2D C3D H3DA 108.5
C4D C3D H3DB 108.5
C2D C3D H3DB 108.5
H3DA C3D H3DB 107.5
C3D C4D C5D 112.9(4)
C3D C4D H4DA 109.0
C5D C4D H4DA 109.0
C3D C4D H4DB 109.0
C5D C4D H4DB 109.0
H4DA C4D H4DB 107.8
C6D C5D C4D 114.1(4)
C6D C5D H5DA 108.7
C4D C5D H5DA 108.7
C6D C5D H5DB 108.7
C4D C5D H5DB 108.7
H5DA C5D H5DB 107.6
C5D C6D C7D 114.9(4)
C5D C6D H6DA 108.5
C7D C6D H6DA 108.5
C5D C6D H6DB 108.5
C7D C6D H6DB 108.5
H6DA C6D H6DB 107.5
C6D C7D C8D 113.1(4)
C6D C7D H7DA 109.0
C8D C7D H7DA 109.0
C6D C7D H7DB 109.0
C8D C7D H7DB 109.0
H7DA C7D H7DB 107.8
C9D C8D C7D 117.5(5)
C9D C8D H8DA 107.9
C7D C8D H8DA 107.9
C9D C8D H8DB 107.9
C7D C8D H8DB 107.9
H8DA C8D H8DB 107.2
C8D C9D C10D 115.5(5)
C8D C9D H9DA 108.4
C10D C9D H9DA 108.4
C8D C9D H9DB 108.4
C10D C9D H9DB 108.4
H9DA C9D H9DB 107.5
C11D C10D C9D 115.6(5)
C11D C10D H10H 108.4
C9D C10D H10H 108.4
C11D C10D H10I 108.4
C9D C10D H10I 108.4
H10H C10D H10I 107.4
C10D C11D C12D 113.2(5)
C10D C11D H11I 108.9
C12D C11D H11I 108.9
C10D C11D H11J 108.9
C12D C11D H11J 108.9
H11I C11D H11J 107.7
C11D C12D H12J 109.5
C11D C12D H12K 109.5
H12J C12D H12K 109.5
C11D C12D H12L 109.5
H12J C12D H12L 109.5
H12K C12D H12L 109.5
O6 C1F C2F 115.1(4)
O6 C1F H1FA 108.5
C2F C1F H1FA 108.5
O6 C1F H1FB 108.5
C2F C1F H1FB 108.5
H1FA C1F H1FB 107.5
C1F C2F C3F 112.6(4)
C1F C2F H2FA 109.1
C3F C2F H2FA 109.1
C1F C2F H2FB 109.1
C3F C2F H2FB 109.1
H2FA C2F H2FB 107.8
C2F C3F C4F 114.0(5)
C2F C3F H3FA 108.7
C4F C3F H3FA 108.7
C2F C3F H3FB 108.7
C4F C3F H3FB 108.7
H3FA C3F H3FB 107.6
C3F C4F C5F 113.2(6)
C3F C4F H4FA 108.9
C5F C4F H4FA 108.9
C3F C4F H4FB 108.9
C5F C4F H4FB 108.9
H4FA C4F H4FB 107.8
C6F C5F C4F 112.6(6)
C6F C5F H5FA 109.1
C4F C5F H5FA 109.1
C6F C5F H5FB 109.1
C4F C5F H5FB 109.1
H5FA C5F H5FB 107.8
C7F C6F C5F 113.3(6)
C7F C6F H6FA 108.9
C5F C6F H6FA 108.9
C7F C6F H6FB 108.9
C5F C6F H6FB 108.9
H6FA C6F H6FB 107.7
C6F C7F C8F 115.6(6)
C6F C7F H7FA 108.4
C8F C7F H7FA 108.4
C6F C7F H7FB 108.4
C8F C7F H7FB 108.4
H7FA C7F H7FB 107.4
C7F C8F C9F 113.6(6)
C7F C8F H8FA 108.8
C9F C8F H8FA 108.9
C7F C8F H8FB 108.9
C9F C8F H8FB 108.9
H8FA C8F H8FB 107.7
C10F C9F C8F 113.1(6)
C10F C9F H9FA 109.0
C8F C9F H9FA 109.0
C10F C9F H9FB 109.0
C8F C9F H9FB 109.0
H9FA C9F H9FB 107.8
C9F C10F C11F 114.8(6)
C9F C10F H10L 108.6
C11F C10F H10L 108.6
C9F C10F H10M 108.6
C11F C10F H10M 108.6
H10L C10F H10M 107.5
C10F C11F C12F 114.0(7)
C10F C11F H11M 108.8
C12F C11F H11M 108.8
C10F C11F H11N 108.8
C12F C11F H11N 108.8
H11M C11F H11N 107.7
C11F C12F H12P 109.5
C11F C12F H12Q 109.5
H12P C12F H12Q 109.5
C11F C12F H12R 109.5
H12P C12F H12R 109.5
H12Q C12F H12R 109.5
C8B C9P C10P 113.8(8)
C8B C9P H9PS 108.8
C10P C9P H9PS 108.8
C8B C9P H9PT 108.8
C10P C9P H9PT 108.8
H9PS C9P H9PT 107.7
C11P C10P C9P 114.4(8)
C11P C10P H10S 108.7
C9P C10P H10S 108.7
C11P C10P H10T 108.7
C9P C10P H10T 108.7
H10S C10P H10T 107.6
C12P C11P C10P 117.9(16)
C12P C11P H11S 107.8
C10P C11P H11S 107.8
C12P C11P H11T 107.8
C10P C11P H11T 107.8
H11S C11P H11T 107.2
C11P C12P H12Y 109.5
C11P C12P H12Z 109.5
H12Y C12P H12Z 109.5
C11P C12P H13A 109.5
H12Y C12P H13A 109.5
H12Z C12P H13A 109.5
O5 C1X C2X 111.7(17)
O5 C1X H1XA 109.3
C2X C1X H1XA 109.3
O5 C1X H1XB 109.3
C2X C1X H1XB 109.3
H1XA C1X H1XB 107.9
C1X C2X C3X 112.1(17)
C1X C2X H2XA 109.2
C3X C2X H2XA 109.2
C1X C2X H2XB 109.2
C3X C2X H2XB 109.2
H2XA C2X H2XB 107.9
C4X C3X C2X 127(2)
C4X C3X H3XA 105.6
C2X C3X H3XA 105.6
C4X C3X H3XB 105.6
C2X C3X H3XB 105.6
H3XA C3X H3XB 106.1
C3X C4X C5X 114.5(19)
C3X C4X H4XA 108.6
C5X C4X H4XA 108.6
C3X C4X H4XB 108.6
C5X C4X H4XB 108.6
H4XA C4X H4XB 107.6
C6X C5X C4X 126(2)
C6X C5X H5XA 105.7
C4X C5X H5XA 105.7
C6X C5X H5XB 105.7
C4X C5X H5XB 105.7
H5XA C5X H5XB 106.2
C5X C6X C7X 111.9(19)
C5X C6X H6XA 109.2
C7X C6X H6XA 109.2
C5X C6X H6XB 109.2
C7X C6X H6XB 109.3
H6XA C6X H6XB 107.9
C8X C7X C6X 120(2)
C8X C7X H7XA 107.3
C6X C7X H7XA 107.3
C8X C7X H7XB 107.3
C6X C7X H7XB 107.3
H7XA C7X H7XB 106.9
C9X C8X C7X 114(2)
C9X C8X H8XA 108.8
C7X C8X H8XA 108.8
C9X C8X H8XB 108.9
C7X C8X H8XB 108.8
H8XA C8X H8XB 107.7
C8X C9X C10X 112(2)
C8X C9X H9XA 109.3
C10X C9X H9XA 109.2
C8X C9X H9XB 109.2
C10X C9X H9XB 109.2
H9XA C9X H9XB 107.9
C11X C10X C9X 117(2)
C11X C10X H10J 108.0
C9X C10X H10J 108.0
C11X C10X H10K 108.0
C9X C10X H10K 108.0
H10J C10X H10K 107.3
C12X C11X C10X 116(2)
C12X C11X H11K 108.2
C10X C11X H11K 108.2
C12X C11X H11L 108.2
C10X C11X H11L 108.2
H11K C11X H11L 107.4
C11X C12X H12M 109.5
C11X C12X H12N 109.5
H12M C12X H12N 109.5
C11X C12X H12O 109.5
H12M C12X H12O 109.5
H12N C12X H12O 109.5
O5 C1Y C2Y 115.9(11)
O5 C1Y H1YA 108.3
C2Y C1Y H1YA 108.3
O5 C1Y H1YB 108.3
C2Y C1Y H1YB 108.3
H1YA C1Y H1YB 107.4
C3Y C2Y C1Y 116.7(12)
C3Y C2Y H2YA 108.1
C1Y C2Y H2YA 108.1
C3Y C2Y H2YB 108.1
C1Y C2Y H2YB 108.1
H2YA C2Y H2YB 107.3
C2Y C3Y C4Y 115.0(11)
C2Y C3Y H3YA 108.5
C4Y C3Y H3YA 108.5
C2Y C3Y H3YB 108.5
C4Y C3Y H3YB 108.5
H3YA C3Y H3YB 107.5
C3Y C4Y C5Y 109.2(10)
C3Y C4Y H4YA 109.8
C5Y C4Y H4YA 109.8
C3Y C4Y H4YB 109.8
C5Y C4Y H4YB 109.8
H4YA C4Y H4YB 108.3
C6Y C5Y C4Y 113.4(11)
C6Y C5Y H5YA 108.9
C4Y C5Y H5YA 108.9
C6Y C5Y H5YB 108.9
C4Y C5Y H5YB 108.9
H5YA C5Y H5YB 107.7
C5Y C6Y C7Y 117.9(12)
C5Y C6Y H6YA 107.8
C7Y C6Y H6YA 107.8
C5Y C6Y H6YB 107.8
C7Y C6Y H6YB 107.8
H6YA C6Y H6YB 107.2
C8Y C7Y C6Y 115.5(15)
C8Y C7Y H7YA 108.4
C6Y C7Y H7YA 108.4
C8Y C7Y H7YB 108.4
C6Y C7Y H7YB 108.4
H7YA C7Y H7YB 107.5
C9Y C8Y C7Y 120.4(16)
C9Y C8Y H8YA 107.2
C7Y C8Y H8YA 107.2
C9Y C8Y H8YB 107.2
C7Y C8Y H8YB 107.2
H8YA C8Y H8YB 106.8
C8Y C9Y C10Y 116.1(16)
C8Y C9Y H9YA 108.3
C10Y C9Y H9YA 108.3
C8Y C9Y H9YB 108.2
C10Y C9Y H9YB 108.3
H9YA C9Y H9YB 107.4
C11Y C10Y C9Y 112.2(16)
C11Y C10Y H10N 109.2
C9Y C10Y H10N 109.2
C11Y C10Y H10O 109.2
C9Y C10Y H10O 109.2
H10N C10Y H10O 107.9
C12Y C11Y C10Y 112.0(17)
C12Y C11Y H11O 109.2
C10Y C11Y H11O 109.2
C12Y C11Y H11P 109.2
C10Y C11Y H11P 109.2
H11O C11Y H11P 107.9
C11Y C12Y H12S 109.5
C11Y C12Y H12T 109.5
H12S C12Y H12T 109.5
C11Y C12Y H12U 109.5
H12S C12Y H12U 109.5
H12T C12Y H12U 109.5
O5 C1Z C2Z 112.1(15)
O5 C1Z H1ZA 109.2
C2Z C1Z H1ZA 109.2
O5 C1Z H1ZB 109.2
C2Z C1Z H1ZB 109.2
H1ZA C1Z H1ZB 107.9
C1Z C2Z C3Z 113.1(14)
C1Z C2Z H2ZA 109.0
C3Z C2Z H2ZA 109.0
C1Z C2Z H2ZB 109.0
C3Z C2Z H2ZB 109.0
H2ZA C2Z H2ZB 107.8
C2Z C3Z C4Z 122.0(18)
C2Z C3Z H3ZA 106.8
C4Z C3Z H3ZA 106.8
C2Z C3Z H3ZB 106.9
C4Z C3Z H3ZB 106.8
H3ZA C3Z H3ZB 106.7
C3Z C4Z C5Z 101.0(16)
C3Z C4Z H4ZA 111.6
C5Z C4Z H4ZA 111.6
C3Z C4Z H4ZB 111.6
C5Z C4Z H4ZB 111.6
H4ZA C4Z H4ZB 109.4
C6Z C5Z C4Z 121.2(19)
C6Z C5Z H5ZA 107.0
C4Z C5Z H5ZA 107.0
C6Z C5Z H5ZB 107.0
C4Z C5Z H5ZB 107.0
H5ZA C5Z H5ZB 106.8
C5Z C6Z C7Z 112.4(19)
C5Z C6Z H6ZA 109.1
C7Z C6Z H6ZA 109.1
C5Z C6Z H6ZB 109.1
C7Z C6Z H6ZB 109.1
H6ZA C6Z H6ZB 107.8
C8Z C7Z C6Z 131(2)
C8Z C7Z H7ZA 104.5
C6Z C7Z H7ZA 104.5
C8Z C7Z H7ZB 104.5
C6Z C7Z H7ZB 104.5
H7ZA C7Z H7ZB 105.6
C7Z C8Z C9Z 121(2)
C7Z C8Z H8ZA 107.2
C9Z C8Z H8ZA 107.2
C7Z C8Z H8ZB 107.2
C9Z C8Z H8ZB 107.2
H8ZA C8Z H8ZB 106.8
C8Z C9Z C10Z 117(2)
C8Z C9Z H9ZA 108.0
C10Z C9Z H9ZA 108.0
C8Z C9Z H9ZB 108.0
C10Z C9Z H9ZB 108.0
H9ZA C9Z H9ZB 107.3
C9Z C10Z C11Z 112(2)
C9Z C10Z H10P 109.3
C11Z C10Z H10P 109.3
C9Z C10Z H10Q 109.3
C11Z C10Z H10Q 109.3
H10P C10Z H10Q 107.9
C12Z C11Z C10Z 119(2)
C12Z C11Z H11Q 107.5
C10Z C11Z H11Q 107.5
C12Z C11Z H11R 107.4
C10Z C11Z H11R 107.4
H11Q C11Z H11R 107.0
C11Z C12Z H12V 109.5
C11Z C12Z H12W 109.4
H12V C12Z H12W 109.5
C11Z C12Z H12X 109.5
H12V C12Z H12X 109.5
H12W C12Z H12X 109.5
C20 N1 C148 122.6(3)
C20 N1 C31 111.2(3)
C148 N1 C31 123.0(3)
C141 N2 C4 124.3(3)
C141 N2 C152 123.7(3)
C4 N2 C152 112.0(3)
C1 N3 C10 123.4(3)
C1 N3 C24 123.4(3)
C10 N3 C24 111.4(3)
C18 O1 C1A 120.5(3)
C57 O2 C1B 117.7(3)
C7 O3 C1C 119.3(3)
C151 O4 C1D 115.9(3)
C2 O5 C1Y 122.8(5)
C2 O5 C1Z 121.8(8)
C1Y O5 C1Z 2.7(13)
C2 O5 C1X 122.0(6)
C1Y O5 C1X 10.1(15)
C1Z O5 C1X 12.6(16)
C26 O6 C1F 121.6(3)

loop_
_geom_bond_atom_site_label_1
_geom_bond_atom_site_label_2
_geom_bond_distance
C1 N3 1.372(5)
C1 C147 1.392(5)
C1 C9 1.407(5)
C2 O5 1.360(5)
C2 C3 1.381(6)
C2 C5 1.404(6)
C3 C26 1.383(5)
C3 H3A 0.9500
C4 C35 1.389(5)
C4 N2 1.394(5)
C4 C153 1.467(5)
C5 C149 1.414(5)
C5 C20 1.463(5)
C6 C33 1.412(6)
C6 C21 1.419(5)
C6 C9 1.445(5)
C7 O3 1.353(5)
C7 C22 1.393(6)
C7 C13 1.404(6)
C9 C141 1.388(6)
C10 C38 1.385(6)
C10 N3 1.390(5)
C10 C33 1.474(5)
C11 C18 1.386(6)
C11 C57 1.390(6)
C11 H11A 0.9500
C13 C30 1.410(6)
C13 C24 1.461(5)
C15 C31 1.394(5)
C15 C27 1.445(6)
C15 C25 1.480(6)
C16 C28 1.373(6)
C16 C25 1.392(6)
C16 H16A 0.9500
C18 O1 1.351(5)
C18 C21 1.409(5)
C20 N1 1.379(5)
C20 C27 1.390(5)
C21 C152 1.454(6)
C22 C151 1.372(6)
C22 H22A 0.9500
C24 C29 1.387(6)
C24 N3 1.399(5)
C25 C48 1.399(6)
C26 O6 1.357(5)
C26 C153 1.403(6)
C27 C63 1.489(6)
C28 C65 1.383(6)
C28 H28A 0.9500
C29 C38 1.439(6)
C29 C41 1.498(6)
C30 C150 1.419(5)
C30 C147 1.453(5)
C31 N1 1.400(5)
C31 C150 1.459(6)
C33 C57 1.407(5)
C34 C64 1.384(6)
C34 C51 1.385(6)
C34 H34A 0.9500
C35 C44 1.429(6)
C35 C90 1.487(6)
C37 C39 1.379(6)
C37 C90 1.391(6)
C37 H37A 0.9500
C38 C42 1.481(6)
C39 C70 1.392(6)
C39 H39A 0.9500
C41 C84 1.378(7)
C41 C75 1.398(6)
C42 C60 1.389(6)
C42 C77 1.390(6)
C44 C152 1.385(6)
C44 C64 1.493(5)
C48 C56 1.384(6)
C48 H48A 0.9500
C50 C55 1.388(6)
C50 C90 1.397(6)
C50 H50A 0.9500
C51 C85 1.384(7)
C51 H51A 0.9500
C55 C70 1.383(6)
C55 H55A 0.9500
C56 C65 1.381(6)
C56 H56A 0.9500
C57 O2 1.359(5)
C60 C115 1.392(7)
C60 H60A 0.9500
C61 F1 1.323(6)
C61 F2 1.324(6)
C61 F3 1.325(5)
C61 C65 1.485(6)
C63 C74 1.383(6)
C63 C83 1.390(6)
C64 C80 1.393(6)
C68 C99 1.379(7)
C68 C74 1.398(6)
C68 H68A 0.9500
C70 C176 1.478(6)
C72 C77 1.373(6)
C72 C117 1.375(7)
C72 H72A 0.9500
C74 H74A 0.9500
C75 C89 1.376(6)
C75 H75A 0.9500
C76 C85 1.366(7)
C76 C80 1.388(6)
C76 H76A 0.9500
C77 H77A 0.9500
C80 H80A 0.9500
C83 C96 1.369(7)
C83 H83A 0.9500
C84 C106 1.386(7)
C84 H84A 0.9500
C85 C177 1.493(6)
C89 C107 1.377(8)
C89 H89A 0.9500
C96 C99 1.374(8)
C96 H96A 0.9500
C99 C159 1.504(7)
C106 C107 1.371(8)
C106 H10A 0.9500
C107 C173 1.492(8)
C115 C117 1.389(7)
C115 H11B 0.9500
C117 C174 1.495(8)
C141 N2 1.385(5)
C141 C144 1.400(5)
C144 C148 1.395(5)
C144 C149 1.444(6)
C147 C148 1.392(6)
C148 N1 1.389(5)
C149 C153 1.420(5)
C150 C151 1.416(5)
C151 O4 1.370(5)
C152 N2 1.406(5)
C159 F4 1.316(7)
C159 F6 1.319(7)
C159 F5 1.341(8)
C173 F12 1.313(7)
C173 F11 1.322(8)
C173 F10 1.332(8)
C174 F7 1.246(8)
C174 F8 1.282(8)
C174 F9 1.380(9)
C176 F16 1.324(6)
C176 F17 1.339(6)
C176 F18 1.346(6)
C177 F15 1.309(7)
C177 F13 1.317(7)
C177 F14 1.338(6)
C1A O1 1.445(4)
C1A C2A 1.508(5)
C1A H1AA 0.9900
C1A H1AB 0.9900
C2A C3A 1.529(5)
C2A H2AA 0.9900
C2A H2AB 0.9900
C3A C4A 1.514(6)
C3A H3AA 0.9900
C3A H3AB 0.9900
C4A C5A 1.527(6)
C4A H4AA 0.9900
C4A H4AB 0.9900
C5A C6A 1.513(6)
C5A H5AA 0.9900
C5A H5AB 0.9900
C6A C7A 1.519(6)
C6A H6AA 0.9900
C6A H6AB 0.9900
C7A C8A 1.502(6)
C7A H7AA 0.9900
C7A H7AB 0.9900
C8A C9A 1.510(7)
C8A H8AA 0.9900
C8A H8AB 0.9900
C9A C10A 1.523(6)
C9A H9AA 0.9900
C9A H9AB 0.9900
C10A C11A 1.510(7)
C10A H10B 0.9900
C10A H10C 0.9900
C11A C12A 1.531(8)
C11A H11C 0.9900
C11A H11D 0.9900
C12A H12A 0.9800
C12A H12B 0.9800
C12A H12C 0.9800
C1B O2 1.438(4)
C1B C2B 1.498(6)
C1B H1BA 0.9900
C1B H1BB 0.9900
C2B C3B 1.518(6)
C2B H2BA 0.9900
C2B H2BB 0.9900
C3B C4B 1.542(6)
C3B H3BA 0.9900
C3B H3BB 0.9900
C4B C5B 1.540(7)
C4B H4BA 0.9900
C4B H4BB 0.9900
C5B C6B 1.477(7)
C5B H5BA 0.9900
C5B H5BB 0.9900
C6B C7B 1.543(7)
C6B H6BA 0.9900
C6B H6BB 0.9900
C7B C8B 1.516(7)
C7B H7BA 0.9900
C7B H7BB 0.9900
C8B C9P 1.511(8)
C8B C9B 1.546(7)
C8B H8BA 0.9900
C8B H8BB 0.9900
C8B H8PA 0.9900
C8B H8PB 0.9900
C9B C10B 1.536(7)
C9B H9BA 0.9900
C9B H9BB 0.9900
C10B C11B 1.521(7)
C10B H10D 0.9900
C10B H10E 0.9900
C11B C12B 1.478(12)
C11B H11E 0.9900
C11B H11F 0.9900
C12B H12D 0.9800
C12B H12E 0.9800
C12B H12F 0.9800
C1C O3 1.431(4)
C1C C2C 1.519(6)
C1C H1CA 0.9900
C1C H1CB 0.9900
C2C C3C 1.534(6)
C2C H2CA 0.9900
C2C H2CB 0.9900
C3C C4C 1.529(6)
C3C H3CA 0.9900
C3C H3CB 0.9900
C4C C5C 1.522(6)
C4C H4CA 0.9900
C4C H4CB 0.9900
C5C C6C 1.513(6)
C5C H5CA 0.9900
C5C H5CB 0.9900
C6C C7C 1.523(6)
C6C H6CA 0.9900
C6C H6CB 0.9900
C7C C8C 1.517(6)
C7C H7CA 0.9900
C7C H7CB 0.9900
C8C C9C 1.516(6)
C8C H8CA 0.9900
C8C H8CB 0.9900
C9C C10C 1.518(6)
C9C H9CA 0.9900
C9C H9CB 0.9900
C10C C11C 1.518(6)
C10C H10F 0.9900
C10C H10G 0.9900
C11C C12C 1.518(7)
C11C H11G 0.9900
C11C H11H 0.9900
C12C H12G 0.9800
C12C H12H 0.9800
C12C H12I 0.9800
C1D O4 1.440(4)
C1D C2D 1.506(5)
C1D H1DA 0.9900
C1D H1DB 0.9900
C2D C3D 1.525(6)
C2D H2DA 0.9900
C2D H2DB 0.9900
C3D C4D 1.521(6)
C3D H3DA 0.9900
C3D H3DB 0.9900
C4D C5D 1.521(6)
C4D H4DA 0.9900
C4D H4DB 0.9900
C5D C6D 1.517(6)
C5D H5DA 0.9900
C5D H5DB 0.9900
C6D C7D 1.519(6)
C6D H6DA 0.9900
C6D H6DB 0.9900
C7D C8D 1.557(7)
C7D H7DA 0.9900
C7D H7DB 0.9900
C8D C9D 1.506(7)
C8D H8DA 0.9900
C8D H8DB 0.9900
C9D C10D 1.540(8)
C9D H9DA 0.9900
C9D H9DB 0.9900
C10D C11D 1.502(7)
C10D H10H 0.9900
C10D H10I 0.9900
C11D C12D 1.527(8)
C11D H11I 0.9900
C11D H11J 0.9900
C12D H12J 0.9800
C12D H12K 0.9800
C12D H12L 0.9800
C1F O6 1.439(4)
C1F C2F 1.506(7)
C1F H1FA 0.9900
C1F H1FB 0.9900
C2F C3F 1.523(7)
C2F H2FA 0.9900
C2F H2FB 0.9900
C3F C4F 1.524(8)
C3F H3FA 0.9900
C3F H3FB 0.9900
C4F C5F 1.539(9)
C4F H4FA 0.9900
C4F H4FB 0.9900
C5F C6F 1.526(8)
C5F H5FA 0.9900
C5F H5FB 0.9900
C6F C7F 1.518(9)
C6F H6FA 0.9900
C6F H6FB 0.9900
C7F C8F 1.525(9)
C7F H7FA 0.9900
C7F H7FB 0.9900
C8F C9F 1.544(9)
C8F H8FA 0.9900
C8F H8FB 0.9900
C9F C10F 1.526(9)
C9F H9FA 0.9900
C9F H9FB 0.9900
C10F C11F 1.527(9)
C10F H10L 0.9900
C10F H10M 0.9900
C11F C12F 1.568(10)
C11F H11M 0.9900
C11F H11N 0.9900
C12F H12P 0.9800
C12F H12Q 0.9800
C12F H12R 0.9800
C9P C10P 1.538(6)
C9P H9PS 0.9900
C9P H9PT 0.9900
C10P C11P 1.520(8)
C10P H10S 0.9900
C10P H10T 0.9900
C11P C12P 1.489(16)
C11P H11S 0.9900
C11P H11T 0.9900
C12P H12Y 0.9800
C12P H12Z 0.9800
C12P H13A 0.9800
C1X O5 1.436(7)
C1X C2X 1.520(15)
C1X H1XA 0.9900
C1X H1XB 0.9900
C2X C3X 1.526(15)
C2X H2XA 0.9900
C2X H2XB 0.9900
C3X C4X 1.505(15)
C3X H3XA 0.9900
C3X H3XB 0.9900
C4X C5X 1.543(16)
C4X H4XA 0.9900
C4X H4XB 0.9900
C5X C6X 1.444(16)
C5X H5XA 0.9900
C5X H5XB 0.9900
C6X C7X 1.523(17)
C6X H6XA 0.9900
C6X H6XB 0.9900
C7X C8X 1.503(15)
C7X H7XA 0.9900
C7X H7XB 0.9900
C8X C9X 1.492(16)
C8X H8XA 0.9900
C8X H8XB 0.9900
C9X C10X 1.539(17)
C9X H9XA 0.9900
C9X H9XB 0.9900
C10X C11X 1.519(16)
C10X H10J 0.9900
C10X H10K 0.9900
C11X C12X 1.515(17)
C11X H11K 0.9900
C11X H11L 0.9900
C12X H12M 0.9800
C12X H12N 0.9800
C12X H12O 0.9800
C1Y O5 1.430(6)
C1Y C2Y 1.507(12)
C1Y H1YA 0.9900
C1Y H1YB 0.9900
C2Y C3Y 1.494(13)
C2Y H2YA 0.9900
C2Y H2YB 0.9900
C3Y C4Y 1.538(12)
C3Y H3YA 0.9900
C3Y H3YB 0.9900
C4Y C5Y 1.586(13)
C4Y H4YA 0.9900
C4Y H4YB 0.9900
C5Y C6Y 1.447(12)
C5Y H5YA 0.9900
C5Y H5YB 0.9900
C6Y C7Y 1.533(15)
C6Y H6YA 0.9900
C6Y H6YB 0.9900
C7Y C8Y 1.510(14)
C7Y H7YA 0.9900
C7Y H7YB 0.9900
C8Y C9Y 1.442(14)
C8Y H8YA 0.9900
C8Y H8YB 0.9900
C9Y C10Y 1.570(15)
C9Y H9YA 0.9900
C9Y H9YB 0.9900
C10Y C11Y 1.558(15)
C10Y H10N 0.9900
C10Y H10O 0.9900
C11Y C12Y 1.506(15)
C11Y H11O 0.9900
C11Y H11P 0.9900
C12Y H12S 0.9800
C12Y H12T 0.9800
C12Y H12U 0.9800
C1Z O5 1.436(7)
C1Z C2Z 1.507(15)
C1Z H1ZA 0.9900
C1Z H1ZB 0.9900
C2Z C3Z 1.523(15)
C2Z H2ZA 0.9900
C2Z H2ZB 0.9900
C3Z C4Z 1.530(15)
C3Z H3ZA 0.9900
C3Z H3ZB 0.9900
C4Z C5Z 1.539(15)
C4Z H4ZA 0.9900
C4Z H4ZB 0.9900
C5Z C6Z 1.438(15)
C5Z H5ZA 0.9900
C5Z H5ZB 0.9900
C6Z C7Z 1.486(15)
C6Z H6ZA 0.9900
C6Z H6ZB 0.9900
C7Z C8Z 1.475(15)
C7Z H7ZA 0.9900
C7Z H7ZB 0.9900
C8Z C9Z 1.492(16)
C8Z H8ZA 0.9900
C8Z H8ZB 0.9900
C9Z C10Z 1.529(16)
C9Z H9ZA 0.9900
C9Z H9ZB 0.9900
C10Z C11Z 1.537(16)
C10Z H10P 0.9900
C10Z H10Q 0.9900
C11Z C12Z 1.485(17)
C11Z H11Q 0.9900
C11Z H11R 0.9900
C12Z H12V 0.9800
C12Z H12W 0.9800
C12Z H12X 0.9800
